data_7244015
loop_
_publ_author_name
'Manfroni, Giacomo'
'Prescimone, Alessandro'
'Constable, Edwin C.'
'Housecroft, Catherine E.'

_publ_section_title
;
 Stars and stripes: hexatopic
 tris(3,2&#x2032;:6&#x2032;,3&#x2032;&#x2032;-terpyridine) ligands that
 unexpectedly form one-dimensional coordination polymers
;
_journal_issue 3
_journal_name_full CrystEngComm
_journal_page_first 491
_journal_page_last 503
_journal_paper_doi 10.1039/D1CE01531A
_journal_volume 24
_journal_year 2022
_chemical_formula_moiety 'C102 H57.3 Cu3 F36 N9 O12, 2.2(C7 H8), 0.4(C H Cl3), 0.6[C7H8]'
_chemical_formula_sum 'C122 H80.1 Cl1.2 Cu3 F36 N9 O12'
_chemical_formula_weight 2781.21
_space_group_crystal_system monoclinic
_space_group_IT_number 14
_space_group_name_Hall '-P 2yn'
_space_group_name_H-M_alt 'P 1 21/n 1'
_atom_sites_solution_hydrogens mixed
_audit_creation_date 2021-05-23
_audit_creation_method
;
Olex2 1.3
(compiled 2020.11.12 svn.r5f609507 for OlexSys, GUI svn.r6272)
;
_audit_update_record
;
2021-07-13 deposited with the CCDC.	2021-12-06 downloaded from the CCDC.
;
_cell_angle_alpha 90
_cell_angle_beta 104.32(3)
_cell_angle_gamma 90
_cell_formula_units_Z 4
_cell_length_a 19.889(4)
_cell_length_b 21.178(4)
_cell_length_c 34.375(7)
_cell_measurement_reflns_used 29003
_cell_measurement_temperature 100
_cell_measurement_theta_max 25.0
_cell_measurement_theta_min 1.0
_cell_volume 14029(5)
_computing_cell_refinement 'XDS (Wolfgang Kabsch, 2020)'
_computing_data_collection 'DA+ GUI (SLS, Switzerland, 2017)'
_computing_data_reduction 'XDS (Wolfgang Kabsch, 2020)'
_computing_molecular_graphics 'Olex2 1.3 (Dolomanov et al., 2009)'
_computing_publication_material 'Olex2 1.3 (Dolomanov et al., 2009)'
_computing_structure_refinement 'SHELXL 2018/3 (Sheldrick, 2015)'
_diffrn_ambient_temperature 100
_diffrn_detector 'PILATUS 2M-F'
_diffrn_detector_area_resol_mean 33.80
_diffrn_detector_type 'Dectris PILATUS 2M-F'
_diffrn_measured_fraction_theta_full 0.992
_diffrn_measured_fraction_theta_max 0.942
_diffrn_measurement_device 'multi-axis PRIGo goniometer'
_diffrn_measurement_device_type SLS
_diffrn_measurement_method 'rotation method, \w scans'
_diffrn_radiation_monochromator
;
Bartels Monochromator with dual channel cut crystals (DCCM)
in (+-+) geometry
;
_diffrn_radiation_probe x-ray
_diffrn_radiation_type synchrotron
_diffrn_radiation_wavelength 0.72083
_diffrn_reflns_av_R_equivalents 0.0862
_diffrn_reflns_av_unetI/netI 0.0357
_diffrn_reflns_Laue_measured_fraction_full 0.992
_diffrn_reflns_Laue_measured_fraction_max 0.942
_diffrn_reflns_limit_h_max 25
_diffrn_reflns_limit_h_min -25
_diffrn_reflns_limit_k_max 26
_diffrn_reflns_limit_k_min -26
_diffrn_reflns_limit_l_max 43
_diffrn_reflns_limit_l_min -43
_diffrn_reflns_number 531703
_diffrn_reflns_point_group_measured_fraction_full 0.992
_diffrn_reflns_point_group_measured_fraction_max 0.942
_diffrn_reflns_theta_full 25.626
_diffrn_reflns_theta_max 27.713
_diffrn_reflns_theta_min 1.097
_diffrn_source synchrotron
_diffrn_source_type '2.9T superbend magnet, X06DA-PXIII beamline, SLS, (CH)'
_diffrn_standards_number 0
_exptl_absorpt_coefficient_mu 0.595
_exptl_absorpt_correction_T_max 0.954
_exptl_absorpt_correction_T_min 0.911
_exptl_absorpt_correction_type multi-scan
_exptl_crystal_colour green
_exptl_crystal_colour_primary green
_exptl_crystal_density_diffrn 1.317
_exptl_crystal_description block
_exptl_crystal_F_000 5610
_exptl_crystal_size_max 0.18
_exptl_crystal_size_mid 0.13
_exptl_crystal_size_min 0.08
_refine_diff_density_max 1.154
_refine_diff_density_min -1.865
_refine_diff_density_rms 0.198
_refine_ls_extinction_method none
_refine_ls_goodness_of_fit_ref 1.177
_refine_ls_hydrogen_treatment constr
_refine_ls_matrix_type full
_refine_ls_number_parameters 1623
_refine_ls_number_reflns 29721
_refine_ls_number_restraints 274
_refine_ls_restrained_S_all 1.197
_refine_ls_R_factor_all 0.2092
_refine_ls_R_factor_gt 0.1912
_refine_ls_shift/su_max 0.001
_refine_ls_shift/su_mean 0.000
_refine_ls_structure_factor_coef Fsqd
_refine_ls_weighting_details 'w=1/[\s^2^(Fo^2^)+(0.4200P)^2^+2.0000P] where P=(Fo^2^+2Fc^2^)/3'
_refine_ls_weighting_scheme calc
_refine_ls_wR_factor_gt 0.4998
_refine_ls_wR_factor_ref 0.5408
_reflns_Friedel_coverage 0.000
_reflns_number_gt 20415
_reflns_number_total 29721
_reflns_threshold_expression 'I > 2\s(I)'
_cod_data_source_file d1ce01531a2.cif
_cod_data_source_block total
_cod_depositor_comments 'Adding full bibliography for 7244014--7244015.cif.'
_cod_original_formula_sum 'C122 H80.10 Cl1.20 Cu3 F36 N9 O12'
_cod_database_code 7244015
_shelx_shelxl_version_number 2018/3
_shelx_space_group_comment
;
The symmetry employed for this shelxl refinement is uniquely defined
by the following loop, which should always be used as a source of
symmetry information in preference to the above space-group names.
They are only intended as comments.
;
_shelx_estimated_absorpt_t_max 0.954
_shelx_estimated_absorpt_t_min 0.900
_olex2_refinement_description
;
1. Fixed Uiso
 At 1.2 times of:
  All C(H) groups, All C(H,H) groups
 At 1.5 times of:
  All C(H,H,H) groups
2. Restrained distances
 F32-F40 \\sim F32-F42 \\sim F40-F42
 with sigma of 0.04
 C87-F32 \\sim C87-F40 \\sim C87-F42 \\sim C87-C86
 with sigma of 0.02
 Cl1-C145 \\sim Cl2-C145 \\sim Cl3-C145
 with sigma of 0.02
 C122-F30 \\sim C122-F26 \\sim C122-F28 \\sim C122-C121
 with sigma of 0.02
 F30-F26 \\sim F30-F28 \\sim F30-C121 \\sim F26-F28 \\sim F26-C121 \\sim
F28-C121
 with sigma of 0.04
 C97-C96 \\sim C97-F52 \\sim C97-F54 \\sim C97-F7
 with sigma of 0.02
 C96-F52 \\sim C96-F54 \\sim C96-F7 \\sim F52-F54 \\sim F52-F7 \\sim F54-F7
 with sigma of 0.04
 C99-F29 \\sim C99-F15 \\sim C99-F33 \\sim F29-F15 \\sim F29-F33 \\sim F15-F33
 with sigma of 0.04
 C103-F27 \\sim C103-F31 \\sim C103-F17 \\sim F27-F31 \\sim F27-F17 \\sim
F31-F17
 with sigma of 0.04
 C100-C99 \\sim C100-F29 \\sim C100-F15 \\sim C100-F33
 with sigma of 0.02
 C107-C103 \\sim C107-F27 \\sim C107-F31 \\sim C107-F17
 with sigma of 0.02
 C111-C110 \\sim C111-F35 \\sim C111-F9 \\sim C111-F37
 with sigma of 0.02
 C110-F35 \\sim C110-F9 \\sim C110-F37 \\sim F35-F9 \\sim F35-F37 \\sim F9-F37
 with sigma of 0.04
 C87-F40 \\sim C87-F42 \\sim C87-C86 \\sim C87-F32
 with sigma of 0.02
 F19-F39 \\sim F19-F5
 with sigma of 0.04
 C87-F19 \\sim C87-F39 \\sim C87-F5 \\sim C87-C86
 with sigma of 0.02
 F40-F42 \\sim F40-F32 \\sim F42-F32
 with sigma of 0.04
 C113-C112 \\sim C113-F2 \\sim C113-F41
 with sigma of 0.02
 C113-F46 \\sim C113-C112 \\sim C113-F2 \\sim C113-F41
 with sigma of 0.02
 C112-F2 \\sim C112-F41 \\sim F2-F41
 with sigma of 0.04
 F44-F21 \\sim F44-F43
 with sigma of 0.04
 C101-F48 \\sim C101-F50 \\sim C101-F11
 with sigma of 0.02
 C106-F44 \\sim C106-C105 \\sim C106-F21 \\sim C106-F43
 with sigma of 0.02
 F48-F50 \\sim F48-F11 \\sim F50-F11
 with sigma of 0.04
 C102-C94 \\sim C102-F45 \\sim C102-F23 \\sim C102-F47
 with sigma of 0.02
 C94-F23 \\sim C94-F47 \\sim F45-F23 \\sim F23-F47
 with sigma of 0.04
 Cl6-C153 \\sim Cl5-C153 \\sim Cl4-C153
 with sigma of 0.02
 C135-C137 \\sim C138-C139 \\sim C157-C158 \\sim C124-C125
 with sigma of 0.02
 F3-F49 \\sim F3-F25
 with sigma of 0.04
 C120-C121 \\sim C120-C119
 with sigma of 0.02
 C98-C94 \\sim C108-C94 \\sim C96-C108 \\sim C98-C99
 with sigma of 0.02
 C102-C94 \\sim C101-C94
 with sigma of 0.02
 O6-C105 \\sim O6-C112 \\sim O5-C103 \\sim O5-C96 \\sim O8-C94 \\sim O7-C99
 with sigma of 0.02
 C117-C116 \\sim C114-C118 \\sim C123-C119 \\sim C122-C121
 with sigma of 0.02
 O12-C121 \\sim O11-C119 \\sim O10-C116 \\sim O9-C114
 with sigma of 0.02
 C115-C116 \\sim C114-C115 \\sim C120-C121 \\sim C120-C119
 with sigma of 0.02
 C116-F51 \\sim C116-F13 \\sim C116-F53 \\sim F51-F13 \\sim F51-F53 \\sim
F13-F53
 with sigma of 0.04
 C117-C116 \\sim C117-F51 \\sim C117-F13 \\sim C117-F53
 with sigma of 0.02
3. Uiso/Uaniso restraints and constraints
Uanis(C145) \\sim Ueq: with sigma of 0.005 and sigma for terminal atoms of 0.01
Uiso(C143) = Uiso(C142) = Uiso(C141) = Uiso(C140) = Uiso(C139) = Uiso(C144) =
Uiso(C138)
Uanis(C45) = Uanis(C44) = Uanis(C43) = Uanis(C41) = Uanis(C40) = Uanis(C39)
Uiso(F28) = Uiso(F30) = Uiso(F49) = Uiso(F25) = Uiso(F26) = Uiso(F3)
4. Others
 Fixed Sof: F26(0.5) F28(0.5) F30(0.5) C25(0.7) H25(0.7) C16(0.5) H16(0.5)
 F32(0.5) C17(0.5) H17(0.5) C26(0.7) H26(0.7) C50(0.7) H50(0.7) C81(0.5)
 H81(0.5) C40(0.7) H40(0.7) C51(0.7) H51(0.7) C82(0.5) H82(0.5) C39(0.7)
 H39(0.7) C41(0.7) H41(0.7) C108(0.5) H108(0.5) C77(0.5) H77(0.5) C78(0.5)
 H78(0.5) F40(0.5) F42(0.5) C110(0.5) C79(0.5) H79(0.5) C80(0.5) H80(0.5)
 C135(0.4) C134(0.4) HH(0.4) C133(0.4) HI(0.4) C132(0.4) HJ(0.4) C131(0.4)
 HK(0.4) C136(0.4) HL(0.4) C154(0.25) HM(0.25) C159(0.25) HN(0.25) C157(0.25)
 C155(0.25) HO(0.25) C156(0.25) HP(0.25) C95(0.25) HQ(0.25) C158(0.25) HR(0.25)
 HS(0.25) HT(0.25) Cl1(0.2) Cl2(0.2) Cl3(0.2) C145(0.2) HU(0.2) C150(0.3)
 HV(0.3) C149(0.3) C148(0.3) HW(0.3) C147(0.3) HX(0.3) C146(0.3) HY(0.3)
 C151(0.3) HZ(0.3) C143(0.25) H4(0.25) C142(0.25) H5(0.25) C141(0.25) H7(0.25)
 C140(0.25) H9(0.25) C139(0.25) C144(0.25) H10(0.25) C138(0.25) H15(0.25)
 H18(0.25) H19(0.25) F44(0.5) C98(0.5) H98(0.5) C99(0.5) F46(0.5) C103(0.5)
 C104(0.5) H104(0.5) Cl6(0.2) C100(0.5) C46(0.3) H46(0.3) C47(0.3) H47A(0.3)
 H47B(0.3) C48(0.3) H48(0.3) C49(0.3) H49(0.3) C96(0.5) C112(0.5) F48(0.5)
 F50(0.5) C101(0.5) F52(0.5) F54(0.5) C97(0.5) F27(0.5) C107(0.5) F7(0.5)
 F29(0.5) F15(0.5) F31(0.5) F2(0.5) F33(0.5) C109(0.5) H109(0.5) C113(0.5)
 F17(0.5) C105(0.5) F35(0.5) F9(0.5) F37(0.5) C111(0.5) F19(0.5) F39(0.5)
 F5(0.5) F41(0.5) F21(0.5) F43(0.5) C106(0.5) F11(0.5) F45(0.5) F23(0.5)
 F47(0.5) C102(0.5) C44(0.3) H44(0.3) C43(0.3) H43(0.3) C45(0.3) H45(0.3)
 Cl5(0.2) Cl4(0.2) C153(0.2) H20(0.2) C152(0.3) H21(0.3) H22(0.3) H23(0.3)
 C137(0.4) H24(0.4) H27(0.4) H28(0.4) F3(0.5) F49(0.5) F25(0.5)
 Fixed Uiso: F34(0.21) F36(0.21) C118(0.21) F38(0.21)
5.a Riding coordinates:
 C108(H108), C124(HE,HF,HG), C158(HR,HS,HT), C138(H15,H18,H19), C98(H98),
 C104(H104), C153(H20), C152(H21,H22,H23), C137(H24,H27,H28)
5.b Ternary CH refined with riding coordinates:
 C145(HU)
5.c Secondary CH2 refined with riding coordinates:
 C47(H47A,H47B)
5.d Aromatic/amide H refined with riding coordinates:
 C35(H35), C42(H42), C70(H70), C83(H83), C14(H14), C6(H6), C65(H65), C8(H8),
 C63(H63), C73(H73), C11(H11), C29(H29), C60(H60), C67(H67), C64(H64), C90(H90),
  C66(H66), C36(H36), C13(H13), C12(H12), C57(H57), C56(H56), C75(H75),
 C72(H72), C74(H74), C1(H1), C71(H71), C85(H85), C128(H), C34(H34), C127(HA),
 C129(HB), C3(H3), C120(H120), C25(H25), C16(H16), C32(H32), C126(HC), C130(HD),
  C17(H17), C2(H2), C33(H33), C26(H26), C50(H50), C81(H81), C40(H40), C51(H51),
 C82(H82), C39(H39), C41(H41), C77(H77), C78(H78), C79(H79), C80(H80), C134(HH),
  C133(HI), C132(HJ), C131(HK), C136(HL), C154(HM), C159(HN), C155(HO),
 C156(HP), C95(HQ), C150(HV), C148(HW), C147(HX), C146(HY), C151(HZ), C143(H4),
 C142(H5), C141(H7), C140(H9), C144(H10), C46(H46), C48(H48), C49(H49),
 C109(H109), C44(H44), C43(H43), C45(H45), C115(H115)
5.e Fitted hexagon refined as free rotating group:
 C135(C134,C133,C132,C131,C136), C154(C159,C157,C155,C156,C95), C150(C149,C148,
 C147,C146,C151), C143(C142,C141,C140,C139,C144)
5.f Idealised Me refined as rotating group:
 C76(H76A,H76B,H76C), C53(H53A,H53B,H53C), C54(H54A,H54B,H54C)
;
_smtbx_masks_void_probe_radius 1.2
_smtbx_masks_void_truncation_radius 1.2
_olex2_date_sample_data_collection 2021-01-24
_olex2_date_sample_submission 2021-01-07
_olex2_diffrn_ambient_temperature_device 'Oxford Cryosystems'
_olex2_exptl_crystal_mounting_method
;
The crystal was mounted on a mylar loop in perfluoroether oil
;
_olex2_submission_original_sample_id MAG_tristpyCu
_olex2_submission_special_instructions 'No special instructions were received'

loop_
_space_group_symop_operation_xyz
'x, y, z'
'-x+1/2, y+1/2, -z+1/2'
'-x, -y, -z'
'x-1/2, -y-1/2, z-1/2'

loop_
_atom_site_label
_atom_site_type_symbol
_atom_site_fract_x
_atom_site_fract_y
_atom_site_fract_z
_atom_site_U_iso_or_equiv
_atom_site_adp_type
_atom_site_occupancy
_atom_site_site_symmetry_order
_atom_site_calc_flag
_atom_site_refinement_flags_posn
_atom_site_refinement_flags_adp
_atom_site_refinement_flags_occupancy
_atom_site_disorder_assembly
_atom_site_disorder_group
Cu1 Cu 0.77313(4) 0.01104(4) 0.23420(2) 0.0826(3) Uani 1 1 d . . . . .
Cu2 Cu 0.01992(4) 0.25503(4) 0.49719(2) 0.0862(3) Uani 1 1 d . . . . .
Cu3 Cu 0.70714(5) 0.71600(6) 0.79766(3) 0.1080(4) Uani 1 1 d . . . . .
F1 F 1.0024(2) -0.1223(2) 0.24144(15) 0.1107(13) Uani 1 1 d . . . . .
F4 F 0.6572(3) 0.1529(2) 0.10366(11) 0.1169(15) Uani 1 1 d . . . . .
O1 O 0.8620(2) -0.0553(2) 0.26691(13) 0.0852(10) Uani 1 1 d . . . . .
O8 O 0.1127(3) 0.3226(2) 0.51013(12) 0.0910(11) Uani 1 1 d D . . . .
O4 O 0.6953(3) 0.0749(2) 0.19504(12) 0.0914(12) Uani 1 1 d . . . . .
F6 F 0.6529(4) 0.1857(2) 0.16156(13) 0.1302(18) Uani 1 1 d . . . . .
O3 O 0.7843(3) -0.0290(2) 0.18362(13) 0.0937(12) Uani 1 1 d . . . . .
O2 O 0.8499(3) 0.0694(2) 0.23061(16) 0.1034(14) Uani 1 1 d . . . . .
F8 F 0.8695(3) -0.0328(3) 0.13062(18) 0.1394(19) Uani 1 1 d . . . . .
F10 F 0.9975(3) -0.1153(3) 0.30194(15) 0.1333(19) Uani 1 1 d . . . . .
N5 N 0.2422(3) 0.1642(3) 0.66277(14) 0.0865(12) Uani 1 1 d . . . . .
O7 O -0.0160(3) 0.3098(2) 0.44909(14) 0.1016(13) Uani 1 1 d D . . . .
F12 F 0.5799(3) 0.1165(3) 0.13303(15) 0.1345(19) Uani 1 1 d . . . . .
O11 O 0.6633(3) 0.6478(3) 0.74846(18) 0.1096(15) Uani 1 1 d D . . . .
F14 F 0.9198(3) -0.1653(2) 0.2623(2) 0.139(2) Uani 1 1 d . . . . .
N6 N 0.2977(3) 0.0534(3) 0.76128(13) 0.0822(12) Uani 1 1 d . . . . .
F16 F 0.7920(4) -0.1043(3) 0.12279(18) 0.145(2) Uani 1 1 d . . . . .
N4 N 0.0531(3) 0.2067(3) 0.54948(16) 0.0882(13) Uani 1 1 d . . . . .
O6 O -0.0795(3) 0.2019(3) 0.48116(16) 0.1105(15) Uani 1 1 d D . . . .
N9 N 0.9328(3) 0.8002(3) 0.53610(16) 0.0921(14) Uani 1 1 d . . . . .
O12 O 0.6812(4) 0.6500(4) 0.8337(2) 0.1272(19) Uani 1 1 d D . . . .
C52 C 0.5970(3) 0.4269(3) 0.50826(17) 0.0856(15) Uani 1 1 d . . . . .
N3 N 0.3838(3) 0.2415(3) 0.20456(17) 0.0974(15) Uani 1 1 d . . . . .
N1 N 0.7660(3) 0.0519(3) 0.28591(15) 0.0897(13) Uani 1 1 d . . . . .
O5 O -0.0250(3) 0.3134(2) 0.52811(16) 0.1101(15) Uani 1 1 d D . . . .
N2 N 0.6003(3) 0.1667(3) 0.28576(15) 0.0911(14) Uani 1 1 d . . . . .
F18 F 0.7751(4) -0.0284(4) 0.08284(15) 0.171(3) Uani 1 1 d . . . . .
N8 N 0.8022(4) 0.7958(3) 0.6340(2) 0.1042(18) Uani 1 1 d . . . . .
N7 N 0.7332(4) 0.7783(4) 0.7572(3) 0.125(3) Uani 1 1 d . . . . .
C35 C 0.8899(4) 0.7726(3) 0.55521(19) 0.0892(16) Uani 1 1 d . . . . .
H35 H 0.881905 0.728514 0.551878 0.107 Uiso 1 1 calc R U . . .
C68 C 0.3089(3) 0.1703(3) 0.68209(19) 0.0871(15) Uani 1 1 d . . . . .
C42 C 0.7420(4) 0.7546(4) 0.7230(3) 0.101(2) Uani 1 1 d . . . . .
H42 H 0.736557 0.710419 0.718338 0.121 Uiso 1 1 calc R U . . .
C24 C 0.6287(3) 0.5124(3) 0.55810(18) 0.0823(13) Uani 1 1 d . . . . .
C23 C 0.5895(3) 0.4546(3) 0.54325(18) 0.0821(14) Uani 1 1 d . . . . .
C18 C 0.5690(3) 0.3394(3) 0.45745(18) 0.0858(15) Uani 1 1 d . . . . .
C19 C 0.5607(3) 0.3706(3) 0.49455(17) 0.0801(13) Uani 1 1 d . . . . .
C70 C 0.2861(3) 0.0875(3) 0.72766(17) 0.0831(13) Uani 1 1 d . . . . .
H70 H 0.246262 0.077691 0.706816 0.100 Uiso 1 1 calc R U . . .
C22 C 0.5466(4) 0.4282(3) 0.5654(2) 0.0911(16) Uani 1 1 d . . . . .
C5 C 0.6466(4) 0.1622(3) 0.32078(18) 0.0901(16) Uani 1 1 d . . . . .
C30 C 0.8089(4) 0.7717(3) 0.5995(2) 0.0953(18) Uani 1 1 d . . . . .
C20 C 0.5189(3) 0.3426(3) 0.51660(18) 0.0829(13) Uani 1 1 d . . . . .
F20 F 0.6165(5) 0.4967(4) 0.7170(3) 0.187(3) Uani 1 1 d . . . . .
C61 C 0.2198(4) 0.1951(3) 0.62778(19) 0.0896(15) Uani 1 1 d . . . . .
C59 C 0.3330(4) 0.2384(4) 0.6326(2) 0.0957(17) Uani 1 1 d . . . . .
C7 C 0.5869(4) 0.2393(3) 0.3517(2) 0.0916(17) Uani 1 1 d . . . . .
C21 C 0.5125(4) 0.3710(3) 0.5523(2) 0.0898(16) Uani 1 1 d . . . . .
C27 C 0.6976(3) 0.6257(3) 0.5875(2) 0.0870(15) Uani 1 1 d . . . . .
F22 F 0.6034(5) 0.5756(4) 0.6863(2) 0.172(3) Uani 1 1 d . . . . .
C83 C 0.7137(4) 0.0899(3) 0.28725(17) 0.0854(14) Uani 1 1 d . . . . .
H83 H 0.680625 0.098768 0.262742 0.102 Uiso 1 1 calc R U . . .
O10 O 0.7556(4) 0.7714(4) 0.8517(3) 0.145(3) Uani 1 1 d D . . . .
O9 O 0.7988(4) 0.6747(5) 0.8049(3) 0.158(3) Uani 1 1 d D . . . .
C62 C 0.1468(3) 0.1877(3) 0.60789(17) 0.0859(14) Uani 1 1 d . . . . .
C14 C 0.4022(5) 0.2269(4) 0.1713(2) 0.105(2) Uani 1 1 d . . . . .
H14 H 0.370409 0.234153 0.146083 0.126 Uiso 1 1 calc R U . . .
C6 C 0.6415(4) 0.1977(4) 0.35426(19) 0.0935(16) Uani 1 1 d . . . . .
H6 H 0.675622 0.193198 0.378892 0.112 Uiso 1 1 calc R U . . .
C92 C 0.6459(5) 0.1335(4) 0.13859(19) 0.102(2) Uani 1 1 d . . . . .
C10 C 0.4973(4) 0.2121(3) 0.24384(18) 0.0927(17) Uani 1 1 d . . . . .
C88 C 0.9581(4) -0.1139(4) 0.2652(2) 0.0968(18) Uani 1 1 d . . . . .
F24 F 0.7070(4) 0.5355(5) 0.7092(3) 0.185(3) Uani 1 1 d . . . . .
C9 C 0.5473(4) 0.2090(3) 0.28305(18) 0.0858(15) Uani 1 1 d . . . . .
C37 C 0.7637(5) 0.7638(4) 0.6543(3) 0.114(3) Uani 1 1 d . . . . .
C55 C 0.4686(4) 0.3410(4) 0.5761(2) 0.0990(19) Uani 1 1 d . . . . .
C31 C 0.8570(5) 0.8051(3) 0.5793(2) 0.105(2) Uani 1 1 d . . . . .
C65 C 0.0076(4) 0.1859(4) 0.57022(19) 0.0940(17) Uani 1 1 d . . . . .
H65 H -0.040610 0.185502 0.557462 0.113 Uiso 1 1 calc R U . . .
C8 C 0.5402(4) 0.2452(4) 0.31555(19) 0.0929(17) Uani 1 1 d . . . . .
H8 H 0.502626 0.273983 0.312554 0.112 Uiso 1 1 calc R U . . .
C69 C 0.3284(3) 0.1362(3) 0.72131(18) 0.0878(15) Uani 1 1 d . . . . .
C63 C 0.0992(4) 0.1676(3) 0.62850(18) 0.0899(16) Uani 1 1 d . . . . .
H63 H 0.114229 0.155295 0.655848 0.108 Uiso 1 1 calc R U . . .
F26 F 0.6088(7) 0.5716(8) 0.8767(5) 0.158(2) Uiso 0.5 1 d D . P A 1
C73 C 0.3538(4) 0.0671(4) 0.7902(2) 0.0958(17) Uani 1 1 d . . . . .
H73 H 0.362212 0.043164 0.814299 0.115 Uiso 1 1 calc R U . . .
C28 C 0.7351(4) 0.6829(3) 0.6036(2) 0.0928(17) Uani 1 1 d . . . . .
C15 C 0.5816(4) 0.2748(4) 0.38715(18) 0.0928(17) Uani 1 1 d . . . . .
C58 C 0.3819(4) 0.2756(4) 0.6151(2) 0.0965(18) Uani 1 1 d . . . . .
C11 C 0.4308(4) 0.2345(4) 0.23999(19) 0.0924(17) Uani 1 1 d . . . . .
H11 H 0.417311 0.245646 0.263743 0.111 Uiso 1 1 calc R U . . .
C29 C 0.7759(4) 0.7169(3) 0.5835(2) 0.0932(17) Uani 1 1 d . . . . .
H29 H 0.781096 0.702135 0.558285 0.112 Uiso 1 1 calc R U . . .
C93 C 0.8027(5) -0.0416(5) 0.1208(2) 0.109(2) Uani 1 1 d . . . . .
C60 C 0.2648(4) 0.2309(3) 0.6119(2) 0.0929(17) Uani 1 1 d . . . . .
H60 H 0.248418 0.250500 0.586469 0.111 Uiso 1 1 calc R U . . .
C67 C 0.3550(4) 0.2063(3) 0.6679(2) 0.0906(15) Uani 1 1 d . . . . .
H67 H 0.402117 0.208952 0.682612 0.109 Uiso 1 1 calc R U . . .
C64 C 0.0294(4) 0.1656(4) 0.6090(2) 0.0935(17) Uani 1 1 d . . . . .
H64 H -0.003348 0.150092 0.622662 0.112 Uiso 1 1 calc R U . . .
C4 C 0.7039(5) 0.1176(3) 0.32186(19) 0.0993(19) Uani 1 1 d . . . . .
C90 C 0.7276(4) 0.0453(4) 0.13560(19) 0.0925(17) Uani 1 1 d . . . . .
H90 H 0.720994 0.056701 0.108179 0.111 Uiso 1 1 calc R U . . .
C91 C 0.6946(4) 0.0823(3) 0.15892(18) 0.0915(17) Uani 1 1 d . . . . .
C84 C 0.9164(3) -0.0538(3) 0.2557(2) 0.0875(14) Uani 1 1 d . . . . .
C66 C 0.1188(3) 0.2059(3) 0.56710(17) 0.0830(14) Uani 1 1 d . . . . .
H66 H 0.150430 0.218304 0.551838 0.100 Uiso 1 1 calc R U . . .
C36 C 0.7303(4) 0.7087(4) 0.6410(2) 0.104(2) Uani 1 1 d . . . . .
H36 H 0.703964 0.687639 0.656661 0.124 Uiso 1 1 calc R U . . .
C76 C 0.4828(4) 0.2809(4) 0.5037(2) 0.103(2) Uani 1 1 d . . . . .
H76A H 0.460969 0.282277 0.474819 0.154 Uiso 1 1 calc R U . . .
H76B H 0.447135 0.273886 0.518452 0.154 Uiso 1 1 calc R U . . .
H76C H 0.516646 0.246441 0.509348 0.154 Uiso 1 1 calc R U . . .
C13 C 0.4680(4) 0.2006(5) 0.1722(2) 0.111(2) Uani 1 1 d . . . . .
H13 H 0.478667 0.187137 0.148107 0.133 Uiso 1 1 calc R U . . .
C12 C 0.5165(4) 0.1948(4) 0.2085(2) 0.105(2) Uani 1 1 d . . . . .
H12 H 0.561825 0.179392 0.209556 0.126 Uiso 1 1 calc R U . . .
C57 C 0.4505(4) 0.2596(4) 0.6210(2) 0.1010(19) Uani 1 1 d . . . . .
H57 H 0.468544 0.224912 0.637920 0.121 Uiso 1 1 calc R U . . .
C86 C 0.9113(4) 0.0529(4) 0.2284(2) 0.1021(19) Uani 1 1 d D . . . .
C56 C 0.4935(4) 0.2929(4) 0.6027(2) 0.0998(19) Uani 1 1 d . . . . .
H56 H 0.541442 0.282550 0.608564 0.120 Uiso 1 1 calc R U . . .
F28 F 0.6771(8) 0.4933(6) 0.8605(5) 0.158(2) Uiso 0.5 1 d D . P A 1
C119 C 0.6557(4) 0.5910(4) 0.7532(3) 0.112(2) Uani 1 1 d D . . . .
C89 C 0.7689(4) -0.0062(4) 0.1490(2) 0.0927(17) Uani 1 1 d . . . . .
C75 C 0.3992(4) 0.3591(4) 0.5711(3) 0.111(2) Uani 1 1 d . . . . .
H75 H 0.381369 0.394565 0.554960 0.133 Uiso 1 1 calc R U . . .
C72 C 0.4002(4) 0.1137(5) 0.7874(2) 0.106(2) Uani 1 1 d . . . . .
H72 H 0.439746 0.121687 0.808821 0.128 Uiso 1 1 calc R U . . .
C74 C 0.3572(5) 0.3253(4) 0.5897(3) 0.110(2) Uani 1 1 d . . . . .
H74 H 0.309585 0.336560 0.584849 0.132 Uiso 1 1 calc R U . . .
C1 C 0.8162(5) 0.0416(4) 0.3200(2) 0.114(3) Uani 1 1 d . . . . .
H1 H 0.855401 0.016444 0.319271 0.137 Uiso 1 1 calc R U . . .
C53 C 0.6465(5) 0.4520(5) 0.4858(3) 0.119(3) Uani 1 1 d . . . . .
H53A H 0.624035 0.485675 0.467627 0.179 Uiso 1 1 calc R U . . .
H53B H 0.660360 0.417861 0.470144 0.179 Uiso 1 1 calc R U . . .
H53C H 0.687641 0.468862 0.504808 0.179 Uiso 1 1 calc R U . . .
C121 C 0.6694(5) 0.5933(5) 0.8268(3) 0.123(3) Uani 1 1 d D . . . .
C71 C 0.3872(4) 0.1496(4) 0.7515(2) 0.0982(18) Uani 1 1 d . . . . .
H71 H 0.418145 0.182166 0.748191 0.118 Uiso 1 1 calc R U . . .
C85 C 0.9433(4) -0.0044(3) 0.2382(2) 0.0953(17) Uani 1 1 d . . . . .
H85 H 0.987266 -0.010405 0.232624 0.114 Uiso 1 1 calc R U . . .
C128 C 0.2400(6) 0.2406(4) 0.7614(3) 0.116(2) Uani 1 1 d . . . . .
H H 0.203895 0.230828 0.738453 0.139 Uiso 1 1 calc R U . . .
C38 C 0.7593(7) 0.7931(5) 0.6933(3) 0.144(4) Uani 1 1 d . . . . .
C54 C 0.5361(6) 0.4567(4) 0.6038(3) 0.118(3) Uani 1 1 d . . . . .
H54A H 0.562384 0.432279 0.626757 0.178 Uiso 1 1 calc R U . . .
H54B H 0.486713 0.455759 0.603343 0.178 Uiso 1 1 calc R U . . .
H54C H 0.552580 0.500475 0.606069 0.178 Uiso 1 1 calc R U . . .
C34 C 0.9473(6) 0.8620(4) 0.5422(3) 0.131(4) Uani 1 1 d . . . . .
H34 H 0.977312 0.882281 0.528474 0.157 Uiso 1 1 calc R U . . .
C127 C 0.2901(5) 0.2852(4) 0.7590(3) 0.110(2) Uani 1 1 d . . . . .
HA H 0.288316 0.305790 0.734191 0.132 Uiso 1 1 calc R U . . .
C123 C 0.6450(6) 0.5526(6) 0.7166(4) 0.132(3) Uani 1 1 d D . . . .
C129 C 0.2431(5) 0.2113(4) 0.7969(3) 0.114(2) Uani 1 1 d . . . . .
HB H 0.209233 0.180608 0.798996 0.137 Uiso 1 1 calc R U . . .
C3 C 0.7564(8) 0.1050(6) 0.3573(2) 0.154(5) Uani 1 1 d . . . . .
H3 H 0.753385 0.123052 0.382072 0.184 Uiso 1 1 calc R U . . .
C120 C 0.6584(5) 0.5620(4) 0.7895(3) 0.118(3) Uani 1 1 d D . . . .
H120 H 0.652519 0.517489 0.789363 0.142 Uiso 1 1 calc R U . . .
F30 F 0.7259(7) 0.5761(7) 0.8969(4) 0.158(2) Uiso 0.5 1 d D . P A 1
C25 C 0.6214(5) 0.5672(5) 0.5358(3) 0.086(2) Uani 0.7 1 d . . P B 1
H25 H 0.591470 0.567023 0.509569 0.104 Uiso 0.7 1 calc R U P B 1
C16 C 0.5579(11) 0.3311(7) 0.3859(4) 0.090(4) Uani 0.5 1 d . . P C 1
H16 H 0.542723 0.351706 0.360681 0.108 Uiso 0.5 1 calc R U P C 1
C32 C 0.8724(8) 0.8669(4) 0.5862(4) 0.153(5) Uani 1 1 d . . . . .
H32 H 0.851218 0.890568 0.603407 0.183 Uiso 1 1 calc R U . . .
F32 F 0.9367(6) 0.1613(4) 0.2201(3) 0.109(3) Uiso 0.5 1 d D . P D 1
F34 F 0.8645(6) 0.5606(6) 0.8166(4) 0.210 Uiso 1 1 d . U . . .
F36 F 0.9373(6) 0.6307(6) 0.8239(3) 0.210 Uiso 1 1 d . U . . .
C126 C 0.3408(5) 0.2992(4) 0.7913(3) 0.116(2) Uani 1 1 d . . . . .
HC H 0.374247 0.329876 0.788598 0.139 Uiso 1 1 calc R U . . .
C130 C 0.2983(6) 0.2270(5) 0.8316(3) 0.131(3) Uani 1 1 d . . . . .
HD H 0.300640 0.206713 0.856503 0.157 Uiso 1 1 calc R U . . .
C17 C 0.5539(10) 0.3636(8) 0.4215(5) 0.089(4) Uani 0.5 1 d . . P C 1
H17 H 0.538913 0.406299 0.418790 0.106 Uiso 0.5 1 calc R U P C 1
C2 C 0.8100(7) 0.0679(5) 0.3560(3) 0.139(4) Uani 1 1 d . . . . .
H2 H 0.844441 0.059439 0.380009 0.167 Uiso 1 1 calc R U . . .
C33 C 0.9192(7) 0.8953(4) 0.5679(4) 0.149(4) Uani 1 1 d . . . . .
H33 H 0.931657 0.938298 0.573377 0.179 Uiso 1 1 calc R U . . .
C26 C 0.6557(5) 0.6217(5) 0.5499(3) 0.095(2) Uani 0.7 1 d . . P B 1
H26 H 0.649853 0.657705 0.532989 0.114 Uiso 0.7 1 calc R U P B 1
C50 C 0.7063(6) 0.5694(5) 0.6115(3) 0.102(3) Uani 0.7 1 d . . P B 1
H50 H 0.734998 0.570651 0.638011 0.122 Uiso 0.7 1 calc R U P B 1
C94 C 0.1053(6) 0.3831(5) 0.5080(3) 0.150(4) Uiso 1 1 d D . . . .
C122 C 0.6683(6) 0.5602(5) 0.8633(4) 0.153(4) Uani 1 1 d D . . . .
C81 C 0.5968(6) 0.2749(5) 0.4600(3) 0.074(2) Uani 0.5 1 d . . P C 1
H81 H 0.610640 0.255161 0.485489 0.089 Uiso 0.5 1 calc R U P C 1
C125 C 0.3473(5) 0.2712(5) 0.8287(3) 0.122(3) Uani 1 1 d D . . . .
C40 C 0.7468(8) 0.8833(7) 0.7316(4) 0.121(3) Uani 0.7 1 d . . P E 1
H40 H 0.750157 0.927479 0.736474 0.146 Uiso 0.7 1 calc R U P E 1
C51 C 0.6730(5) 0.5122(4) 0.5965(3) 0.087(2) Uani 0.7 1 d . . P B 1
H51 H 0.680567 0.474701 0.612208 0.104 Uiso 0.7 1 calc R U P B 1
C82 C 0.6035(7) 0.2423(6) 0.4266(3) 0.083(3) Uani 0.5 1 d . . P C 1
H82 H 0.621357 0.200537 0.428715 0.100 Uiso 0.5 1 calc R U P C 1
C39 C 0.7559(9) 0.8599(7) 0.6963(4) 0.121(3) Uani 0.7 1 d . . P E 1
H39 H 0.759684 0.886780 0.674807 0.146 Uiso 0.7 1 calc R U P E 1
C41 C 0.7325(8) 0.8430(7) 0.7605(4) 0.121(3) Uani 0.7 1 d . . P E 1
H41 H 0.721896 0.861008 0.783601 0.146 Uiso 0.7 1 calc R U P E 1
C108 C 0.0520(6) 0.4073(7) 0.5286(4) 0.092(3) Uiso 0.5 1 d D . P F 1
H108 H 0.056605 0.449278 0.536828 0.110 Uiso 0.5 1 d R U P F 1
C118 C 0.8898(11) 0.6105(10) 0.8420(7) 0.210 Uiso 1 1 d D U . . .
F38 F 0.9236(6) 0.5917(6) 0.8767(4) 0.210 Uiso 1 1 d . U . . .
C77 C 0.6294(8) 0.3188(9) 0.4518(5) 0.102(4) Uani 0.5 1 d . . P C 2
H77 H 0.669663 0.324236 0.473143 0.122 Uiso 0.5 1 calc R U P C 2
C124 C 0.4079(8) 0.2836(9) 0.8638(4) 0.184(6) Uani 1 1 d D . . . .
HE H 0.449716 0.270788 0.856838 0.276 Uiso 1 1 d R U . . .
HF H 0.410346 0.327768 0.870188 0.276 Uiso 1 1 d R U . . .
HG H 0.402546 0.259818 0.886628 0.276 Uiso 1 1 d R U . . .
C78 C 0.6370(9) 0.2907(8) 0.4176(5) 0.101(4) Uani 0.5 1 d . . P C 2
H78 H 0.682478 0.281936 0.414884 0.122 Uiso 0.5 1 calc R U P C 2
F40 F 1.0019(6) 0.0912(6) 0.2007(4) 0.132(3) Uiso 0.5 1 d D . P D 1
F42 F 0.9129(8) 0.1042(7) 0.1702(4) 0.156(4) Uiso 0.5 1 d D . P D 1
C87 C 0.9454(5) 0.1004(4) 0.2117(3) 0.144(4) Uani 1 1 d D . . . .
C110 C -0.0753(8) 0.3283(7) 0.4397(5) 0.102(4) Uiso 0.5 1 d D . P G 1
C79 C 0.5195(10) 0.3473(10) 0.4218(5) 0.102(5) Uani 0.5 1 d . . P C 2
H79 H 0.482544 0.376229 0.420784 0.122 Uiso 0.5 1 calc R U P C 2
C80 C 0.5223(9) 0.3148(9) 0.3883(5) 0.094(4) Uani 0.5 1 d . . P C 2
H80 H 0.484890 0.318141 0.365055 0.113 Uiso 0.5 1 calc R U P C 2
C135 C 0.5807(9) 0.1504(8) 0.8418(5) 0.114(5) Uiso 0.4 1 d DG . P . .
C134 C 0.5504(10) 0.2098(8) 0.8355(5) 0.141(8) Uiso 0.4 1 d G . P . .
HH H 0.530711 0.228271 0.855366 0.169 Uiso 0.4 1 calc R U P . .
C133 C 0.5488(10) 0.2424(7) 0.8002(6) 0.145(9) Uiso 0.4 1 d G . P . .
HI H 0.528035 0.282992 0.795865 0.174 Uiso 0.4 1 calc R U P . .
C132 C 0.5775(10) 0.2154(9) 0.7711(5) 0.126(7) Uiso 0.4 1 d G . P . .
HJ H 0.576443 0.237620 0.746969 0.152 Uiso 0.4 1 calc R U P . .
C131 C 0.6079(10) 0.1559(9) 0.7774(5) 0.136(8) Uiso 0.4 1 d G . P . .
HK H 0.627528 0.137526 0.757576 0.164 Uiso 0.4 1 calc R U P . .
C136 C 0.6095(10) 0.1234(7) 0.8128(6) 0.172(12) Uiso 0.4 1 d G . P . .
HL H 0.630206 0.082803 0.817077 0.207 Uiso 0.4 1 calc R U P . .
C154 C 0.2405(7) 0.0982(10) 0.5447(6) 0.093(6) Uiso 0.25 1 d G . P . .
HM H 0.192966 0.092281 0.531552 0.112 Uiso 0.25 1 calc R U P . .
C159 C 0.2697(8) 0.0655(9) 0.5799(6) 0.101(7) Uiso 0.25 1 d G . P . .
HN H 0.242133 0.037248 0.590784 0.121 Uiso 0.25 1 calc R U P . .
C157 C 0.3393(9) 0.0742(9) 0.5991(5) 0.094(6) Uiso 0.25 1 d DG . P . .
C155 C 0.3796(7) 0.1156(9) 0.5831(5) 0.093(6) Uiso 0.25 1 d G . P . .
HO H 0.427156 0.121593 0.596234 0.112 Uiso 0.25 1 calc R U P . .
C156 C 0.3504(9) 0.1483(9) 0.5479(6) 0.105(8) Uiso 0.25 1 d G . P . .
HP H 0.377991 0.176625 0.537002 0.126 Uiso 0.25 1 calc R U P . .
C95 C 0.2809(9) 0.1396(10) 0.5287(5) 0.108(8) Uiso 0.25 1 d G . P . .
HQ H 0.260896 0.161970 0.504661 0.129 Uiso 0.25 1 calc R U P . .
C158 C 0.3658(18) 0.0322(15) 0.6348(9) 0.109(8) Uiso 0.25 1 d D . P . .
HR H 0.339786 0.041319 0.654262 0.164 Uiso 0.25 1 d R U P . .
HS H 0.359686 -0.011451 0.627122 0.164 Uiso 0.25 1 d R U P . .
HT H 0.414086 0.040359 0.646342 0.164 Uiso 0.25 1 d R U P . .
Cl1 Cl 0.5501(10) 0.0935(7) 0.5187(4) 0.149(5) Uani 0.2 1 d D . P H 2
Cl2 Cl 0.5790(8) 0.1559(5) 0.4514(4) 0.127(4) Uani 0.2 1 d D . P H 2
Cl3 Cl 0.5867(9) 0.0217(8) 0.4589(6) 0.153(5) Uani 0.2 1 d D . P H 2
C145 C 0.5442(18) 0.0887(7) 0.4676(7) 0.097(8) Uani 0.2 1 d D U P H 2
HU H 0.494203 0.085324 0.452998 0.116 Uiso 0.2 1 calc R U P H 2
C150 C 0.8882(9) 0.4650(11) 0.7201(5) 0.112(7) Uiso 0.3 1 d G . P I 1
HV H 0.872133 0.464498 0.743884 0.134 Uiso 0.3 1 calc R U P I 1
C149 C 0.9582(8) 0.4744(10) 0.7223(4) 0.102(6) Uiso 0.3 1 d G . P I 1
C148 C 0.9817(7) 0.4752(10) 0.6874(5) 0.107(7) Uiso 0.3 1 d G . P I 1
HW H 1.029600 0.481620 0.688971 0.129 Uiso 0.3 1 calc R U P I 1
C147 C 0.9352(9) 0.4665(10) 0.6503(4) 0.111(7) Uiso 0.3 1 d G . P I 1
HX H 0.951310 0.467064 0.626515 0.133 Uiso 0.3 1 calc R U P I 1
C146 C 0.8652(8) 0.4571(10) 0.6481(5) 0.108(7) Uiso 0.3 1 d G . P I 1
HY H 0.833432 0.451225 0.622743 0.130 Uiso 0.3 1 calc R U P I 1
C151 C 0.8417(7) 0.4564(11) 0.6830(6) 0.141(11) Uiso 0.3 1 d G . P I 1
HZ H 0.793843 0.449942 0.681427 0.170 Uiso 0.3 1 calc R U P I 1
C143 C 0.3630(12) 0.1544(9) 0.4404(6) 0.112(3) Uiso 0.25 1 d G . P . .
H4 H 0.357800 0.183299 0.460631 0.135 Uiso 0.25 1 calc R U P . .
C142 C 0.3444(12) 0.0915(10) 0.4425(6) 0.112(3) Uiso 0.25 1 d G . P . .
H5 H 0.326533 0.077339 0.464226 0.135 Uiso 0.25 1 calc R U P . .
C141 C 0.3519(12) 0.0493(8) 0.4130(7) 0.112(3) Uiso 0.25 1 d G . P . .
H7 H 0.339254 0.006264 0.414417 0.135 Uiso 0.25 1 calc R U P . .
C140 C 0.3781(12) 0.0700(10) 0.3812(6) 0.112(3) Uiso 0.25 1 d G . P . .
H9 H 0.383241 0.041149 0.361012 0.135 Uiso 0.25 1 calc R U P . .
C139 C 0.3967(12) 0.1329(11) 0.3791(6) 0.112(3) Uiso 0.25 1 d DG . P . .
C144 C 0.3891(12) 0.1752(8) 0.4087(7) 0.112(3) Uiso 0.25 1 d G . P . .
H10 H 0.401788 0.218184 0.407225 0.135 Uiso 0.25 1 calc R U P . .
C138 C 0.4254(17) 0.1453(18) 0.3435(8) 0.112(3) Uiso 0.25 1 d D . P . .
H15 H 0.465896 0.119809 0.345233 0.169 Uiso 0.25 1 d R U P . .
H18 H 0.391086 0.135129 0.319313 0.169 Uiso 0.25 1 d R U P . .
H19 H 0.437586 0.189119 0.343083 0.169 Uiso 0.25 1 d R U P . .
F44 F -0.1867(7) 0.1293(7) 0.5083(4) 0.149(4) Uiso 0.5 1 d D . P J 2
C98 C 0.0513(7) 0.4044(8) 0.4681(4) 0.103(4) Uiso 0.5 1 d D . P F 2
H98 H 0.061044 0.442841 0.457644 0.124 Uiso 0.5 1 d R U P F 2
C99 C -0.0142(7) 0.3723(5) 0.4452(4) 0.102(4) Uiso 0.5 1 d D . P F 2
F46 F -0.2286(6) 0.1783(6) 0.4505(4) 0.128(3) Uiso 0.5 1 d D . P G 1
C103 C -0.0944(7) 0.3225(8) 0.5231(6) 0.121(5) Uiso 0.5 1 d D . P J 2
C104 C -0.1482(13) 0.2765(11) 0.5027(7) 0.136(6) Uiso 0.5 1 d . . P J 2
H104 H -0.193777 0.289840 0.499473 0.163 Uiso 0.5 1 d R U P J 2
Cl6 Cl 1.0442(11) 0.5049(10) 0.7814(7) 0.170(6) Uiso 0.2 1 d D . P K 2
C100 C -0.0656(7) 0.4005(6) 0.4169(4) 0.101(4) Uiso 0.5 1 d D . P F 2
C46 C 0.7384(11) 0.5753(11) 0.5794(8) 0.098(7) Uani 0.3 1 d . . P B 2
H46 H 0.787518 0.578010 0.584589 0.118 Uiso 0.3 1 calc R U P B 2
C47 C 0.7010(10) 0.5193(9) 0.5626(6) 0.080(4) Uani 0.3 1 d . . P B 2
H47A H 0.709451 0.513467 0.535614 0.096 Uiso 0.3 1 calc R U P B 2
H47B H 0.723621 0.483323 0.579171 0.096 Uiso 0.3 1 calc R U P B 2
C48 C 0.6292(12) 0.6233(11) 0.5771(7) 0.092(5) Uani 0.3 1 d . . P B 2
H48 H 0.603305 0.661187 0.576283 0.111 Uiso 0.3 1 calc R U P B 2
C49 C 0.5938(12) 0.5654(11) 0.5671(8) 0.094(6) Uani 0.3 1 d . . P B 2
H49 H 0.545857 0.562585 0.566507 0.113 Uiso 0.3 1 calc R U P B 2
C96 C -0.0072(6) 0.3718(5) 0.5374(4) 0.098(3) Uiso 0.5 1 d D . P F 1
C112 C -0.1333(7) 0.2419(8) 0.4715(6) 0.110(4) Uiso 0.5 1 d D . P G 1
F48 F 0.2307(6) 0.3973(5) 0.5312(3) 0.105(3) Uiso 0.5 1 d D . P F 2
F50 F 0.1610(5) 0.4780(4) 0.5204(3) 0.106(2) Uiso 0.5 1 d D . P F 2
C101 C 0.1682(6) 0.4164(5) 0.5102(3) 0.079(3) Uiso 0.5 1 d D . P F 2
F52 F -0.0675(5) 0.3753(5) 0.5862(3) 0.114(3) Uiso 0.5 1 d D . P F 1
F54 F -0.0444(6) 0.4640(6) 0.5608(4) 0.140(3) Uiso 0.5 1 d D . P F 1
C97 C -0.0574(6) 0.4018(6) 0.5522(4) 0.107(4) Uiso 0.5 1 d D . P F 1
F27 F -0.1866(9) 0.3883(9) 0.5253(6) 0.193(6) Uiso 0.5 1 d D . P J 2
C107 C -0.1203(8) 0.3714(8) 0.5407(5) 0.137(6) Uiso 0.5 1 d D . P J 2
F7 F -0.1214(6) 0.4037(6) 0.5252(3) 0.126(3) Uiso 0.5 1 d D . P F 1
F29 F -0.0827(6) 0.3711(6) 0.3804(3) 0.120(3) Uiso 0.5 1 d D . P F 2
F15 F -0.1268(9) 0.4029(9) 0.4289(6) 0.185(6) Uiso 0.5 1 d D . P F 2
F31 F -0.1100(7) 0.3592(7) 0.5802(4) 0.149(4) Uiso 0.5 1 d D . P J 2
F2 F -0.2390(8) 0.2679(8) 0.4809(5) 0.175(5) Uiso 0.5 1 d D . P G 1
F33 F -0.0541(7) 0.4635(7) 0.4111(5) 0.157(4) Uiso 0.5 1 d D . P F 2
C109 C -0.1330(10) 0.3014(9) 0.4481(6) 0.114(4) Uiso 0.5 1 d . . P G 1
H109 H -0.176171 0.322278 0.438182 0.137 Uiso 0.5 1 calc R U P G 1
C113 C -0.1947(7) 0.2200(6) 0.4782(4) 0.110(4) Uiso 0.5 1 d D . P G 1
F17 F -0.0846(8) 0.4259(7) 0.5388(5) 0.159(5) Uiso 0.5 1 d D . P J 2
C105 C -0.1400(8) 0.2149(11) 0.4868(7) 0.128(6) Uiso 0.5 1 d D . P J 2
F35 F -0.0559(7) 0.4358(6) 0.4416(4) 0.146(4) Uiso 0.5 1 d D . P G 1
F9 F -0.0560(7) 0.3851(6) 0.3842(4) 0.129(4) Uiso 0.5 1 d D . P G 1
F37 F -0.1566(9) 0.3983(9) 0.4045(6) 0.200(7) Uiso 0.5 1 d D . P G 1
C111 C -0.0866(8) 0.3849(7) 0.4172(4) 0.119(5) Uiso 0.5 1 d D . P G 1
F19 F 0.9555(10) 0.0892(8) 0.1757(4) 0.165(5) Uiso 0.5 1 d D . P D 2
F39 F 1.0177(6) 0.1030(6) 0.2277(4) 0.137(3) Uiso 0.5 1 d D . P D 2
F5 F 0.9162(6) 0.1578(5) 0.2049(4) 0.118(3) Uiso 0.5 1 d D . P D 2
F41 F -0.1834(6) 0.1900(6) 0.5146(4) 0.141(4) Uiso 0.5 1 d D . P G 1
F21 F -0.1883(9) 0.1223(9) 0.4488(5) 0.184(6) Uiso 0.5 1 d D . P J 2
F43 F -0.2550(11) 0.1953(11) 0.4749(7) 0.221(8) Uiso 0.5 1 d D . P J 2
C106 C -0.1914(10) 0.1693(8) 0.4756(6) 0.145(7) Uiso 0.5 1 d D . P J 2
F11 F 0.1670(6) 0.4182(6) 0.4709(3) 0.128(3) Uiso 0.5 1 d D . P F 2
F45 F 0.1782(7) 0.4534(8) 0.4809(4) 0.153(4) Uiso 0.5 1 d D . P F 1
F23 F 0.2097(6) 0.4039(5) 0.5352(3) 0.106(3) Uiso 0.5 1 d D . P F 1
F47 F 0.1346(6) 0.4770(5) 0.5306(4) 0.128(3) Uiso 0.5 1 d D . P F 1
C102 C 0.1519(6) 0.4282(6) 0.5105(4) 0.092(4) Uiso 0.5 1 d D . P F 1
C44 C 0.7999(19) 0.8596(16) 0.7538(10) 0.121(3) Uani 0.3 1 d . . P E 2
H44 H 0.815835 0.900357 0.763412 0.146 Uiso 0.3 1 calc R U P E 2
C43 C 0.801(2) 0.8457(16) 0.7137(10) 0.121(3) Uani 0.3 1 d . . P E 2
H43 H 0.828190 0.870277 0.700292 0.146 Uiso 0.3 1 calc R U P E 2
C45 C 0.778(2) 0.8204(16) 0.7806(10) 0.121(3) Uani 0.3 1 d . . P E 2
H45 H 0.791649 0.822233 0.809053 0.146 Uiso 0.3 1 calc R U P E 2
Cl5 Cl 1.0167(10) 0.4641(9) 0.7036(6) 0.156(5) Uiso 0.2 1 d D . P K 2
Cl4 Cl 0.9203(9) 0.4454(8) 0.7501(5) 0.148(4) Uiso 0.2 1 d D . P K 2
C153 C 0.9955(19) 0.466(3) 0.7455(9) 0.15(2) Uiso 0.2 1 d D . P K 2
H20 H 1.017233 0.425155 0.754576 0.175 Uiso 0.2 1 d R U P K 2
C152 C 0.997(2) 0.481(2) 0.7632(16) 0.148(12) Uiso 0.3 1 d . . P I 1
H21 H 0.980203 0.518088 0.774160 0.222 Uiso 0.3 1 d R U P I 1
H22 H 0.991813 0.444988 0.778900 0.222 Uiso 0.3 1 d R U P I 1
H23 H 1.045193 0.486989 0.763840 0.222 Uiso 0.3 1 d R U P I 1
C137 C 0.590(3) 0.102(2) 0.8744(15) 0.25(3) Uiso 0.4 1 d D . P . .
H24 H 0.614026 0.121222 0.899299 0.381 Uiso 0.4 1 d R U P . .
H27 H 0.544616 0.089122 0.876149 0.381 Uiso 0.4 1 d R U P . .
H28 H 0.615566 0.066032 0.869119 0.381 Uiso 0.4 1 d R U P . .
F3 F 0.6293(8) 0.5878(9) 0.8840(5) 0.158(2) Uiso 0.5 1 d D . P A 2
F49 F 0.7266(8) 0.5492(8) 0.8857(5) 0.158(2) Uiso 0.5 1 d D . P A 2
F25 F 0.6394(9) 0.5002(8) 0.8530(5) 0.158(2) Uiso 0.5 1 d D . P A 2
C117 C 0.7994(8) 0.7705(7) 0.9179(4) 0.192(6) Uiso 1 1 d D . . . .
C116 C 0.7971(6) 0.7426(7) 0.8800(4) 0.165(6) Uani 1 1 d D . . . .
C114 C 0.8397(6) 0.6619(7) 0.8379(4) 0.161(5) Uani 1 1 d D . . . .
C115 C 0.8375(7) 0.6904(9) 0.8743(4) 0.188(7) Uani 1 1 d D . . . .
H115 H 0.866650 0.672580 0.897816 0.226 Uiso 1 1 calc R U . . .
F51 F 0.7389(7) 0.7576(7) 0.9302(4) 0.253(5) Uiso 1 1 d D . . . .
F13 F 0.8090(6) 0.8364(6) 0.9172(4) 0.233(4) Uiso 1 1 d D . . . .
F53 F 0.8539(7) 0.7476(6) 0.9488(4) 0.240(5) Uiso 1 1 d D . . . .

loop_
_atom_site_aniso_label
_atom_site_aniso_U_11
_atom_site_aniso_U_22
_atom_site_aniso_U_33
_atom_site_aniso_U_23
_atom_site_aniso_U_13
_atom_site_aniso_U_12
Cu1 0.1063(5) 0.0858(5) 0.0641(4) 0.0065(3) 0.0370(4) 0.0112(3)
Cu2 0.1122(6) 0.0890(5) 0.0647(4) 0.0011(3) 0.0356(4) -0.0106(3)
Cu3 0.1031(6) 0.1319(8) 0.0966(6) -0.0320(5) 0.0389(5) -0.0169(5)
F1 0.122(3) 0.112(3) 0.116(3) 0.014(2) 0.063(2) 0.028(2)
F4 0.173(4) 0.122(3) 0.0669(19) 0.0219(19) 0.049(2) 0.041(3)
O1 0.090(2) 0.094(3) 0.079(2) 0.0115(19) 0.0357(19) 0.0077(19)
O8 0.131(3) 0.080(2) 0.069(2) 0.0002(17) 0.036(2) -0.014(2)
O4 0.124(3) 0.096(3) 0.065(2) 0.0087(18) 0.044(2) 0.026(2)
F6 0.218(5) 0.101(3) 0.089(2) 0.017(2) 0.069(3) 0.053(3)
O3 0.123(3) 0.096(3) 0.073(2) 0.010(2) 0.046(2) 0.024(2)
O2 0.135(4) 0.093(3) 0.098(3) 0.015(2) 0.060(3) 0.015(3)
F8 0.134(4) 0.174(5) 0.129(4) -0.007(4) 0.068(3) 0.033(4)
F10 0.123(3) 0.180(5) 0.101(3) 0.057(3) 0.035(2) 0.028(3)
N5 0.100(3) 0.097(3) 0.066(2) 0.005(2) 0.028(2) -0.005(2)
O7 0.131(4) 0.102(3) 0.074(2) 0.005(2) 0.029(2) -0.010(3)
F12 0.125(3) 0.190(6) 0.096(3) 0.026(3) 0.040(3) 0.036(3)
O11 0.112(3) 0.113(4) 0.118(4) -0.026(3) 0.055(3) -0.024(3)
F14 0.130(3) 0.101(3) 0.207(6) 0.018(3) 0.083(4) 0.012(3)
N6 0.097(3) 0.095(3) 0.059(2) 0.000(2) 0.026(2) 0.013(2)
F16 0.196(6) 0.135(4) 0.122(4) -0.015(3) 0.076(4) 0.034(4)
N4 0.114(4) 0.088(3) 0.072(3) 0.007(2) 0.041(3) -0.017(3)
O6 0.108(3) 0.143(5) 0.084(3) -0.006(3) 0.030(2) -0.015(3)
N9 0.129(4) 0.084(3) 0.076(3) -0.004(2) 0.050(3) -0.023(3)
O12 0.139(5) 0.134(5) 0.110(4) -0.017(4) 0.033(3) 0.007(4)
C52 0.094(3) 0.106(4) 0.064(3) -0.014(3) 0.034(2) -0.014(3)
N3 0.112(4) 0.114(4) 0.073(3) -0.018(3) 0.035(3) -0.012(3)
N1 0.121(4) 0.086(3) 0.065(2) 0.003(2) 0.028(2) 0.005(3)
O5 0.163(5) 0.092(3) 0.091(3) 0.009(2) 0.060(3) 0.005(3)
N2 0.118(4) 0.098(3) 0.068(2) -0.011(2) 0.043(3) -0.009(3)
F18 0.225(7) 0.229(7) 0.076(3) 0.019(3) 0.069(3) 0.116(6)
N8 0.131(4) 0.088(3) 0.116(4) -0.025(3) 0.073(4) -0.018(3)
N7 0.140(5) 0.135(6) 0.123(5) -0.044(4) 0.078(5) -0.044(4)
C35 0.119(4) 0.080(3) 0.080(3) -0.008(3) 0.046(3) -0.024(3)
C68 0.095(3) 0.094(4) 0.077(3) -0.001(3) 0.031(3) -0.017(3)
C42 0.111(4) 0.102(4) 0.110(5) -0.035(4) 0.064(4) -0.032(3)
C24 0.090(3) 0.093(4) 0.073(3) -0.005(2) 0.037(3) -0.011(3)
C23 0.093(3) 0.090(3) 0.074(3) -0.012(3) 0.042(3) -0.009(3)
C18 0.093(3) 0.104(4) 0.068(3) -0.013(3) 0.034(3) -0.006(3)
C19 0.088(3) 0.092(3) 0.067(3) -0.014(2) 0.031(2) -0.006(3)
C70 0.096(3) 0.096(4) 0.065(3) -0.003(2) 0.034(2) -0.006(3)
C22 0.116(4) 0.087(4) 0.087(4) -0.015(3) 0.057(3) -0.021(3)
C5 0.118(4) 0.094(4) 0.069(3) -0.006(3) 0.043(3) -0.004(3)
C30 0.124(5) 0.085(4) 0.093(4) -0.008(3) 0.057(4) -0.017(3)
C20 0.095(3) 0.087(3) 0.074(3) -0.009(2) 0.035(3) -0.009(3)
F20 0.218(8) 0.142(5) 0.209(9) -0.069(5) 0.069(6) -0.032(5)
C61 0.105(4) 0.097(4) 0.074(3) 0.011(3) 0.036(3) -0.014(3)
C59 0.108(4) 0.101(4) 0.090(4) 0.008(3) 0.047(3) -0.011(3)
C7 0.106(4) 0.102(4) 0.074(3) -0.025(3) 0.036(3) -0.014(3)
C21 0.106(4) 0.087(4) 0.089(4) -0.014(3) 0.047(3) -0.018(3)
C27 0.096(4) 0.091(4) 0.086(3) -0.012(3) 0.045(3) -0.015(3)
F22 0.239(8) 0.157(6) 0.118(4) -0.033(4) 0.041(5) 0.006(5)
C83 0.110(4) 0.089(4) 0.066(3) -0.006(2) 0.039(3) 0.003(3)
O10 0.132(5) 0.185(7) 0.126(5) -0.057(5) 0.045(4) -0.016(5)
O9 0.130(5) 0.192(8) 0.172(7) -0.063(6) 0.073(5) -0.017(5)
C62 0.098(4) 0.100(4) 0.066(3) 0.005(3) 0.033(3) -0.014(3)
C14 0.127(5) 0.123(5) 0.073(3) -0.013(3) 0.041(4) 0.010(4)
C6 0.118(5) 0.101(4) 0.069(3) -0.007(3) 0.036(3) -0.007(3)
C92 0.129(5) 0.124(5) 0.064(3) 0.019(3) 0.043(3) 0.035(4)
C10 0.121(5) 0.101(4) 0.066(3) -0.014(3) 0.042(3) -0.003(3)
C88 0.099(4) 0.109(5) 0.091(4) 0.020(3) 0.038(3) 0.007(3)
F24 0.158(5) 0.243(9) 0.184(7) -0.060(6) 0.098(5) -0.003(5)
C9 0.107(4) 0.092(4) 0.069(3) -0.013(3) 0.042(3) -0.006(3)
C37 0.151(6) 0.095(4) 0.128(6) -0.032(4) 0.092(6) -0.035(4)
C55 0.127(5) 0.095(4) 0.093(4) -0.016(3) 0.060(4) -0.022(4)
C31 0.153(6) 0.080(4) 0.102(5) -0.005(3) 0.069(5) -0.024(4)
C65 0.104(4) 0.116(5) 0.071(3) 0.011(3) 0.038(3) -0.022(3)
C8 0.112(4) 0.108(4) 0.069(3) -0.015(3) 0.043(3) -0.007(3)
C69 0.098(4) 0.101(4) 0.069(3) -0.004(3) 0.030(3) -0.009(3)
C63 0.103(4) 0.104(4) 0.065(3) 0.012(3) 0.027(3) -0.021(3)
C73 0.104(4) 0.111(5) 0.072(3) -0.004(3) 0.021(3) -0.001(3)
C28 0.113(4) 0.087(4) 0.094(4) -0.013(3) 0.054(4) -0.015(3)
C15 0.106(4) 0.115(5) 0.064(3) -0.012(3) 0.033(3) -0.004(3)
C58 0.112(4) 0.097(4) 0.098(4) -0.004(3) 0.061(4) -0.012(3)
C11 0.113(4) 0.107(4) 0.067(3) -0.019(3) 0.040(3) -0.017(3)
C29 0.129(5) 0.076(3) 0.091(4) -0.010(3) 0.057(4) -0.013(3)
C93 0.137(6) 0.122(6) 0.081(4) 0.006(4) 0.055(4) 0.030(5)
C60 0.111(4) 0.098(4) 0.082(3) 0.015(3) 0.048(3) -0.012(3)
C67 0.097(4) 0.095(4) 0.088(4) 0.000(3) 0.040(3) -0.003(3)
C64 0.100(4) 0.106(4) 0.081(3) 0.011(3) 0.035(3) -0.014(3)
C4 0.146(6) 0.088(4) 0.066(3) -0.004(3) 0.029(3) 0.010(4)
C90 0.108(4) 0.105(4) 0.070(3) 0.009(3) 0.034(3) 0.021(3)
C91 0.114(4) 0.098(4) 0.070(3) 0.016(3) 0.037(3) 0.027(3)
C84 0.097(4) 0.094(4) 0.078(3) 0.006(3) 0.034(3) 0.007(3)
C66 0.100(4) 0.086(3) 0.069(3) 0.006(2) 0.034(3) -0.016(3)
C36 0.117(5) 0.105(5) 0.107(5) -0.030(4) 0.061(4) -0.032(4)
C76 0.128(5) 0.095(4) 0.095(4) -0.016(3) 0.049(4) -0.020(4)
C13 0.123(5) 0.152(7) 0.062(3) -0.013(4) 0.032(3) 0.016(5)
C12 0.122(5) 0.130(6) 0.070(3) -0.015(3) 0.037(3) 0.024(4)
C57 0.106(4) 0.115(5) 0.093(4) 0.004(4) 0.045(4) -0.019(4)
C86 0.119(5) 0.101(4) 0.100(4) 0.007(4) 0.053(4) -0.002(4)
C56 0.106(4) 0.103(5) 0.103(5) -0.005(4) 0.050(4) -0.018(3)
C119 0.109(5) 0.104(5) 0.141(7) -0.032(5) 0.067(5) -0.020(4)
C89 0.112(4) 0.103(4) 0.071(3) 0.001(3) 0.039(3) 0.019(3)
C75 0.126(5) 0.096(4) 0.135(6) 0.011(4) 0.078(5) -0.002(4)
C72 0.101(4) 0.139(6) 0.080(4) -0.010(4) 0.023(3) -0.011(4)
C74 0.125(5) 0.100(5) 0.129(6) 0.013(4) 0.077(5) -0.004(4)
C1 0.153(7) 0.114(5) 0.067(3) -0.004(3) 0.010(4) 0.033(5)
C53 0.142(6) 0.142(7) 0.097(5) -0.042(5) 0.074(5) -0.049(5)
C121 0.114(5) 0.141(8) 0.121(7) 0.018(6) 0.039(5) 0.009(5)
C71 0.109(4) 0.110(5) 0.078(3) -0.006(3) 0.029(3) -0.017(4)
C85 0.108(4) 0.093(4) 0.098(4) 0.004(3) 0.051(4) -0.004(3)
C128 0.142(7) 0.105(5) 0.113(6) -0.002(4) 0.055(5) 0.015(5)
C38 0.205(10) 0.124(6) 0.145(8) -0.064(6) 0.123(8) -0.072(7)
C54 0.166(7) 0.100(5) 0.116(6) -0.027(4) 0.088(6) -0.036(5)
C34 0.216(10) 0.085(4) 0.124(6) -0.023(4) 0.101(7) -0.054(5)
C127 0.129(6) 0.102(5) 0.110(5) 0.011(4) 0.047(5) 0.014(4)
C123 0.134(7) 0.156(9) 0.128(8) -0.035(7) 0.072(6) -0.011(6)
C129 0.121(6) 0.101(5) 0.133(7) 0.004(4) 0.057(5) 0.003(4)
C3 0.251(13) 0.143(8) 0.061(3) -0.006(4) 0.024(5) 0.070(8)
C120 0.130(6) 0.103(5) 0.138(7) -0.020(5) 0.063(5) 0.006(4)
C25 0.093(5) 0.104(6) 0.068(4) 0.002(4) 0.030(4) -0.015(4)
C16 0.145(13) 0.074(7) 0.064(6) -0.003(5) 0.052(9) -0.003(8)
C32 0.265(13) 0.077(4) 0.166(9) -0.026(5) 0.147(10) -0.032(6)
C126 0.136(6) 0.100(5) 0.111(6) 0.021(4) 0.029(5) 0.002(4)
C130 0.163(8) 0.121(7) 0.115(6) 0.023(5) 0.048(6) 0.007(6)
C17 0.115(11) 0.085(7) 0.071(7) -0.007(5) 0.032(8) -0.018(8)
C2 0.193(10) 0.136(7) 0.074(4) -0.004(4) 0.009(5) 0.040(7)
C33 0.217(11) 0.092(5) 0.182(10) -0.029(6) 0.132(9) -0.048(6)
C26 0.090(5) 0.100(6) 0.102(6) 0.015(5) 0.037(5) -0.004(4)
C50 0.138(8) 0.096(6) 0.079(5) -0.015(4) 0.039(5) -0.040(6)
C122 0.140(8) 0.137(9) 0.186(12) 0.032(8) 0.045(8) 0.035(7)
C81 0.091(6) 0.081(6) 0.054(4) -0.003(4) 0.027(4) 0.003(5)
C125 0.141(7) 0.106(5) 0.115(6) 0.025(5) 0.024(5) 0.000(5)
C40 0.156(7) 0.120(5) 0.108(5) -0.041(4) 0.070(4) -0.045(5)
C51 0.108(6) 0.086(5) 0.069(4) -0.005(3) 0.027(4) -0.017(4)
C82 0.101(7) 0.093(7) 0.060(5) -0.010(5) 0.029(5) 0.012(6)
C39 0.156(7) 0.120(5) 0.108(5) -0.041(4) 0.070(4) -0.045(5)
C41 0.156(7) 0.120(5) 0.108(5) -0.041(4) 0.070(4) -0.045(5)
C77 0.095(8) 0.131(12) 0.086(8) -0.002(8) 0.033(6) 0.020(8)
C124 0.177(12) 0.220(16) 0.138(9) 0.060(10) 0.009(8) -0.026(10)
C78 0.114(10) 0.104(9) 0.088(8) 0.002(7) 0.030(7) 0.007(7)
C87 0.184(10) 0.119(7) 0.164(10) 0.014(6) 0.110(9) 0.002(6)
C79 0.109(11) 0.134(15) 0.061(6) -0.021(8) 0.018(8) 0.039(10)
C80 0.107(10) 0.113(12) 0.064(7) -0.022(7) 0.027(7) 0.023(8)
Cl1 0.214(15) 0.120(8) 0.104(7) -0.002(6) 0.023(8) -0.012(9)
Cl2 0.162(9) 0.105(6) 0.137(9) 0.001(6) 0.081(8) -0.021(6)
Cl3 0.156(11) 0.143(11) 0.170(13) -0.011(9) 0.058(10) 0.020(8)
C145 0.095(9) 0.100(9) 0.095(9) -0.001(5) 0.023(5) -0.002(5)
C46 0.094(12) 0.103(14) 0.118(16) -0.049(13) 0.064(12) -0.021(10)
C47 0.096(11) 0.083(10) 0.075(10) -0.013(8) 0.047(9) -0.014(8)
C48 0.101(13) 0.086(12) 0.102(14) -0.015(10) 0.048(12) -0.004(10)
C49 0.096(12) 0.085(12) 0.108(15) -0.028(11) 0.039(11) 0.002(9)
C44 0.156(7) 0.120(5) 0.108(5) -0.041(4) 0.070(4) -0.045(5)
C43 0.156(7) 0.120(5) 0.108(5) -0.041(4) 0.070(4) -0.045(5)
C45 0.156(7) 0.120(5) 0.108(5) -0.041(4) 0.070(4) -0.045(5)
C116 0.123(7) 0.227(15) 0.142(10) -0.078(10) 0.028(7) -0.037(9)
C114 0.112(6) 0.201(13) 0.160(11) -0.065(10) 0.013(7) -0.010(7)
C115 0.139(9) 0.259(18) 0.143(10) -0.055(11) -0.009(8) 0.040(10)

loop_
_atom_type_symbol
_atom_type_description
_atom_type_scat_dispersion_real
_atom_type_scat_dispersion_imag
_atom_type_scat_source
C C 0.0023 0.0017 'International Tables Vol C Tables 4.2.6.8 and 6.1.1.4'
Cl Cl 0.1358 0.1637 'International Tables Vol C Tables 4.2.6.8 and 6.1.1.4'
Cu Cu 0.2570 1.3016 'International Tables Vol C Tables 4.2.6.8 and 6.1.1.4'
F F 0.0141 0.0106 'International Tables Vol C Tables 4.2.6.8 and 6.1.1.4'
H H 0.0000 0.0000 'International Tables Vol C Tables 4.2.6.8 and 6.1.1.4'
N N 0.0043 0.0034 'International Tables Vol C Tables 4.2.6.8 and 6.1.1.4'
O O 0.0082 0.0062 'International Tables Vol C Tables 4.2.6.8 and 6.1.1.4'

loop_
_geom_angle_atom_site_label_1
_geom_angle_atom_site_label_2
_geom_angle_atom_site_label_3
_geom_angle
_geom_angle_site_symmetry_1
_geom_angle_site_symmetry_3
_geom_angle_publ_flag
O4 Cu1 O1 171.37(15) . . ?
O3 Cu1 O1 85.93(18) . . ?
O3 Cu1 O4 86.69(17) . . ?
O3 Cu1 N1 177.7(2) . . ?
O2 Cu1 O1 84.39(19) . . ?
O2 Cu1 O4 90.8(2) . . ?
O2 Cu1 O3 87.5(2) . . ?
O2 Cu1 N6 175.1(2) . 3_656 ?
O2 Cu1 N1 90.6(2) . . ?
N6 Cu1 O1 90.91(18) 3_656 . ?
N6 Cu1 O4 93.6(2) 3_656 . ?
N6 Cu1 O3 90.6(2) 3_656 . ?
N6 Cu1 N1 91.1(2) 3_656 . ?
N1 Cu1 O1 92.6(2) . . ?
N1 Cu1 O4 94.69(19) . . ?
O7 Cu2 O8 84.50(19) . . ?
O7 Cu2 N4 174.0(2) . . ?
O7 Cu2 O6 88.5(2) . . ?
O7 Cu2 N9 89.3(2) . 3_666 ?
N4 Cu2 O8 94.2(2) . . ?
N4 Cu2 O6 92.2(2) . . ?
O6 Cu2 O8 171.5(2) . . ?
N9 Cu2 O8 90.4(2) 3_666 . ?
N9 Cu2 N4 96.6(2) 3_666 . ?
N9 Cu2 O6 94.4(2) 3_666 . ?
O5 Cu2 O8 87.4(2) . . ?
O5 Cu2 O7 88.0(2) . . ?
O5 Cu2 N4 86.0(2) . . ?
O5 Cu2 O6 87.5(2) . . ?
O5 Cu2 N9 176.7(2) . 3_666 ?
O12 Cu3 O11 84.6(3) . . ?
O12 Cu3 N7 175.4(3) . . ?
O12 Cu3 O10 88.6(3) . . ?
N3 Cu3 O11 94.7(2) 3_666 . ?
N3 Cu3 O12 88.2(3) 3_666 . ?
N3 Cu3 N7 93.5(3) 3_666 . ?
N3 Cu3 O10 89.7(3) 3_666 . ?
N7 Cu3 O11 91.1(3) . . ?
N7 Cu3 O10 95.6(3) . . ?
O10 Cu3 O11 171.8(3) . . ?
O9 Cu3 O11 89.1(3) . . ?
O9 Cu3 O12 89.1(4) . . ?
O9 Cu3 N3 175.1(3) . 3_666 ?
O9 Cu3 N7 89.4(4) . . ?
O9 Cu3 O10 86.1(3) . . ?
C84 O1 Cu1 117.0(4) . . ?
C94 O8 Cu2 122.3(6) . . ?
C91 O4 Cu1 120.6(4) . . ?
C89 O3 Cu1 127.7(4) . . ?
C86 O2 Cu1 125.8(5) . . ?
C68 N5 C61 117.7(6) . . ?
C110 O7 Cu2 122.3(8) . . ?
C99 O7 Cu2 130.2(7) . . ?
C119 O11 Cu3 124.9(6) . . ?
C70 N6 Cu1 117.6(4) . 3_656 ?
C73 N6 Cu1 124.7(5) . 3_656 ?
C73 N6 C70 117.6(6) . . ?
C65 N4 Cu2 121.0(5) . . ?
C66 N4 Cu2 119.2(4) . . ?
C66 N4 C65 118.5(6) . . ?
C112 O6 Cu2 110.5(8) . . ?
C105 O6 Cu2 131.2(11) . . ?
C35 N9 Cu2 118.0(4) . 3_666 ?
C35 N9 C34 119.2(6) . . ?
C34 N9 Cu2 122.6(5) . 3_666 ?
C121 O12 Cu3 128.5(6) . . ?
C23 C52 C19 119.6(5) . . ?
C23 C52 C53 121.9(6) . . ?
C19 C52 C53 118.4(5) . . ?
C14 N3 Cu3 120.8(6) . 3_666 ?
C14 N3 C11 118.6(7) . . ?
C11 N3 Cu3 120.1(5) . 3_666 ?
C83 N1 Cu1 121.3(4) . . ?
C83 N1 C1 119.0(6) . . ?
C1 N1 Cu1 119.7(5) . . ?
C103 O5 Cu2 126.7(8) . . ?
C96 O5 Cu2 126.2(7) . . ?
C5 N2 C9 117.4(5) . . ?
C30 N8 C37 117.8(6) . . ?
C42 N7 Cu3 117.5(6) . . ?
C42 N7 C41 117.2(9) . . ?
C42 N7 C45 123.6(13) . . ?
C41 N7 Cu3 124.6(7) . . ?
C45 N7 Cu3 104.8(16) . . ?
N9 C35 H35 118.6 . . ?
N9 C35 C31 122.8(6) . . ?
C31 C35 H35 118.6 . . ?
N5 C68 C69 113.9(5) . . ?
N5 C68 C67 123.1(6) . . ?
C67 C68 C69 122.9(6) . . ?
N7 C42 H42 119.1 . . ?
N7 C42 C38 121.9(7) . . ?
C38 C42 H42 119.1 . . ?
C25 C24 C23 122.2(6) . . ?
C25 C24 C51 119.0(7) . . ?
C51 C24 C23 118.8(6) . . ?
C47 C24 C23 124.1(9) . . ?
C49 C24 C23 119.7(11) . . ?
C49 C24 C47 116.2(13) . . ?
C52 C23 C24 119.6(5) . . ?
C52 C23 C22 121.2(6) . . ?
C22 C23 C24 119.2(5) . . ?
C17 C18 C19 126.4(10) . . ?
C17 C18 C81 114.6(10) . . ?
C81 C18 C19 119.0(6) . . ?
C77 C18 C19 124.4(8) . . ?
C77 C18 C79 112.4(10) . . ?
C79 C18 C19 120.2(8) . . ?
C52 C19 C18 120.5(5) . . ?
C20 C19 C52 120.2(5) . . ?
C20 C19 C18 119.2(5) . . ?
N6 C70 H70 118.0 . . ?
N6 C70 C69 123.9(6) . . ?
C69 C70 H70 118.0 . . ?
C23 C22 C21 118.9(6) . . ?
C23 C22 C54 123.5(6) . . ?
C21 C22 C54 117.6(6) . . ?
N2 C5 C6 122.1(7) . . ?
N2 C5 C4 115.4(5) . . ?
C6 C5 C4 122.5(6) . . ?
N8 C30 C31 116.9(6) . . ?
N8 C30 C29 122.5(6) . . ?
C29 C30 C31 120.6(6) . . ?
C19 C20 C21 119.4(5) . . ?
C19 C20 C76 121.1(5) . . ?
C21 C20 C76 119.4(6) . . ?
N5 C61 C62 116.1(5) . . ?
N5 C61 C60 121.1(6) . . ?
C60 C61 C62 122.8(6) . . ?
C60 C59 C58 120.8(7) . . ?
C67 C59 C58 121.6(7) . . ?
C67 C59 C60 117.4(6) . . ?
C6 C7 C15 119.5(7) . . ?
C8 C7 C6 117.8(6) . . ?
C8 C7 C15 122.7(7) . . ?
C22 C21 C55 119.8(6) . . ?
C20 C21 C22 120.6(6) . . ?
C20 C21 C55 119.6(6) . . ?
C26 C27 C28 123.4(7) . . ?
C26 C27 C50 116.9(7) . . ?
C50 C27 C28 119.7(7) . . ?
C46 C27 C28 116.0(10) . . ?
C48 C27 C28 122.1(11) . . ?
C48 C27 C46 121.5(13) . . ?
N1 C83 H83 117.8 . . ?
N1 C83 C4 124.5(6) . . ?
C4 C83 H83 117.8 . . ?
C116 O10 Cu3 117.2(7) . . ?
C114 O9 Cu3 125.4(8) . . ?
C63 C62 C61 121.6(5) . . ?
C63 C62 C66 115.9(6) . . ?
C66 C62 C61 122.3(5) . . ?
N3 C14 H14 119.2 . . ?
N3 C14 C13 121.6(7) . . ?
C13 C14 H14 119.2 . . ?
C5 C6 H6 119.8 . . ?
C7 C6 C5 120.3(7) . . ?
C7 C6 H6 119.8 . . ?
F4 C92 F6 104.9(7) . . ?
F4 C92 C91 113.9(6) . . ?
F6 C92 C91 111.0(6) . . ?
F12 C92 F4 109.5(6) . . ?
F12 C92 F6 105.2(6) . . ?
F12 C92 C91 111.8(7) . . ?
C11 C10 C9 121.3(5) . . ?
C11 C10 C12 117.7(6) . . ?
C12 C10 C9 121.0(7) . . ?
F1 C88 C84 112.6(6) . . ?
F10 C88 F1 104.8(6) . . ?
F10 C88 F14 104.5(6) . . ?
F10 C88 C84 113.1(7) . . ?
F14 C88 F1 107.3(7) . . ?
F14 C88 C84 113.7(6) . . ?
N2 C9 C10 115.3(5) . . ?
N2 C9 C8 122.4(6) . . ?
C8 C9 C10 122.3(6) . . ?
N8 C37 C36 123.5(7) . . ?
N8 C37 C38 115.0(6) . . ?
C36 C37 C38 121.5(7) . . ?
C56 C55 C21 121.3(7) . . ?
C56 C55 C75 117.7(6) . . ?
C75 C55 C21 120.9(7) . . ?
C35 C31 C30 120.3(6) . . ?
C32 C31 C35 118.2(7) . . ?
C32 C31 C30 121.4(7) . . ?
N4 C65 H65 119.2 . . ?
N4 C65 C64 121.5(7) . . ?
C64 C65 H65 119.2 . . ?
C7 C8 C9 120.0(7) . . ?
C7 C8 H8 120.0 . . ?
C9 C8 H8 120.0 . . ?
C70 C69 C68 118.1(6) . . ?
C70 C69 C71 117.9(6) . . ?
C71 C69 C68 124.0(6) . . ?
C62 C63 H63 120.2 . . ?
C62 C63 C64 119.6(6) . . ?
C64 C63 H63 120.2 . . ?
N6 C73 H73 118.0 . . ?
N6 C73 C72 124.0(7) . . ?
C72 C73 H73 118.0 . . ?
C29 C28 C27 123.3(6) . . ?
C29 C28 C36 115.4(6) . . ?
C36 C28 C27 121.3(6) . . ?
C7 C15 C82 117.3(8) . . ?
C7 C15 C80 123.2(8) . . ?
C16 C15 C7 123.7(9) . . ?
C16 C15 C82 119.0(9) . . ?
C78 C15 C7 124.0(9) . . ?
C78 C15 C80 110.0(11) . . ?
C57 C58 C59 122.4(7) . . ?
C57 C58 C74 117.9(6) . . ?
C74 C58 C59 119.6(7) . . ?
N3 C11 C10 123.9(6) . . ?
N3 C11 H11 118.0 . . ?
C10 C11 H11 118.0 . . ?
C30 C29 C28 121.1(6) . . ?
C30 C29 H29 119.5 . . ?
C28 C29 H29 119.5 . . ?
F8 C93 F16 106.8(7) . . ?
F8 C93 F18 112.0(8) . . ?
F8 C93 C89 110.6(8) . . ?
F16 C93 C89 110.9(7) . . ?
F18 C93 F16 103.1(8) . . ?
F18 C93 C89 113.0(7) . . ?
C61 C60 H60 119.6 . . ?
C59 C60 C61 120.7(6) . . ?
C59 C60 H60 119.6 . . ?
C68 C67 H67 120.1 . . ?
C59 C67 C68 119.8(7) . . ?
C59 C67 H67 120.1 . . ?
C65 C64 C63 120.1(6) . . ?
C65 C64 H64 120.0 . . ?
C63 C64 H64 120.0 . . ?
C83 C4 C5 121.5(6) . . ?
C83 C4 C3 115.3(7) . . ?
C3 C4 C5 122.9(6) . . ?
C91 C90 H90 117.3 . . ?
C89 C90 H90 117.3 . . ?
C89 C90 C91 125.4(6) . . ?
O4 C91 C92 113.5(5) . . ?
O4 C91 C90 127.7(6) . . ?
C90 C91 C92 118.5(5) . . ?
O1 C84 C88 112.8(6) . . ?
O1 C84 C85 128.3(6) . . ?
C85 C84 C88 118.8(6) . . ?
N4 C66 C62 124.4(5) . . ?
N4 C66 H66 117.8 . . ?
C62 C66 H66 117.8 . . ?
C37 C36 C28 119.7(7) . . ?
C37 C36 H36 120.2 . . ?
C28 C36 H36 120.2 . . ?
C20 C76 H76A 109.5 . . ?
C20 C76 H76B 109.5 . . ?
C20 C76 H76C 109.5 . . ?
H76A C76 H76B 109.5 . . ?
H76A C76 H76C 109.5 . . ?
H76B C76 H76C 109.5 . . ?
C14 C13 H13 120.2 . . ?
C12 C13 C14 119.6(6) . . ?
C12 C13 H13 120.2 . . ?
C10 C12 H12 120.8 . . ?
C13 C12 C10 118.4(7) . . ?
C13 C12 H12 120.8 . . ?
C58 C57 H57 119.5 . . ?
C58 C57 C56 121.0(8) . . ?
C56 C57 H57 119.5 . . ?
O2 C86 C85 127.8(7) . . ?
O2 C86 C87 112.7(7) . . ?
C85 C86 C87 119.4(7) . . ?
C55 C56 H56 119.3 . . ?
C57 C56 C55 121.4(8) . . ?
C57 C56 H56 119.3 . . ?
O11 C119 C123 115.2(9) . . ?
O11 C119 C120 125.3(8) . . ?
C120 C119 C123 119.4(9) . . ?
O3 C89 C93 112.1(6) . . ?
O3 C89 C90 127.7(6) . . ?
C90 C89 C93 120.2(6) . . ?
C55 C75 H75 120.1 . . ?
C74 C75 C55 119.8(8) . . ?
C74 C75 H75 120.1 . . ?
C73 C72 H72 121.1 . . ?
C73 C72 C71 117.8(7) . . ?
C71 C72 H72 121.1 . . ?
C58 C74 H74 119.0 . . ?
C75 C74 C58 122.0(8) . . ?
C75 C74 H74 119.0 . . ?
N1 C1 H1 120.1 . . ?
N1 C1 C2 119.8(8) . . ?
C2 C1 H1 120.1 . . ?
C52 C53 H53A 109.5 . . ?
C52 C53 H53B 109.5 . . ?
C52 C53 H53C 109.5 . . ?
H53A C53 H53B 109.5 . . ?
H53A C53 H53C 109.5 . . ?
H53B C53 H53C 109.5 . . ?
O12 C121 C120 127.5(9) . . ?
O12 C121 C122 110.5(9) . . ?
C120 C121 C122 122.1(10) . . ?
C69 C71 C72 118.7(7) . . ?
C69 C71 H71 120.6 . . ?
C72 C71 H71 120.6 . . ?
C84 C85 H85 117.6 . . ?
C86 C85 C84 124.9(7) . . ?
C86 C85 H85 117.5 . . ?
C127 C128 H 120.3 . . ?
C129 C128 H 120.3 . . ?
C129 C128 C127 119.5(10) . . ?
C42 C38 C37 119.0(7) . . ?
C42 C38 C39 119.9(8) . . ?
C42 C38 C43 107.7(15) . . ?
C39 C38 C37 119.4(10) . . ?
C43 C38 C37 126.5(13) . . ?
C22 C54 H54A 109.5 . . ?
C22 C54 H54B 109.5 . . ?
C22 C54 H54C 109.5 . . ?
H54A C54 H54B 109.5 . . ?
H54A C54 H54C 109.5 . . ?
H54B C54 H54C 109.5 . . ?
N9 C34 H34 120.0 . . ?
N9 C34 C33 120.1(7) . . ?
C33 C34 H34 120.0 . . ?
C128 C127 HA 119.8 . . ?
C126 C127 C128 120.4(9) . . ?
C126 C127 HA 119.8 . . ?
F20 C123 F24 100.1(10) . . ?
F20 C123 C119 117.5(10) . . ?
F22 C123 F20 99.2(10) . . ?
F22 C123 F24 112.7(10) . . ?
F22 C123 C119 114.8(10) . . ?
F24 C123 C119 111.1(9) . . ?
C128 C129 HB 120.3 . . ?
C128 C129 C130 119.4(9) . . ?
C130 C129 HB 120.3 . . ?
C4 C3 H3 119.7 . . ?
C2 C3 C4 120.5(7) . . ?
C2 C3 H3 119.7 . . ?
C119 C120 C121 125.1(9) . . ?
C119 C120 H120 117.4 . . ?
C121 C120 H120 117.4 . . ?
C24 C25 H25 118.7 . . ?
C26 C25 C24 122.6(8) . . ?
C26 C25 H25 118.7 . . ?
C15 C16 H16 119.3 . . ?
C15 C16 C17 121.3(14) . . ?
C17 C16 H16 119.3 . . ?
C31 C32 H32 120.3 . . ?
C31 C32 C33 119.4(8) . . ?
C33 C32 H32 120.3 . . ?
C127 C126 HC 118.3 . . ?
C127 C126 C125 123.4(9) . . ?
C125 C126 HC 118.3 . . ?
C129 C130 HD 119.8 . . ?
C125 C130 C129 120.5(9) . . ?
C125 C130 HD 119.8 . . ?
C18 C17 C16 125.3(15) . . ?
C18 C17 H17 117.4 . . ?
C16 C17 H17 117.4 . . ?
C1 C2 H2 119.6 . . ?
C3 C2 C1 120.8(8) . . ?
C3 C2 H2 119.6 . . ?
C34 C33 C32 120.1(8) . . ?
C34 C33 H33 119.9 . . ?
C32 C33 H33 119.9 . . ?
C27 C26 C25 121.8(9) . . ?
C27 C26 H26 119.1 . . ?
C25 C26 H26 119.1 . . ?
C27 C50 H50 119.2 . . ?
C51 C50 C27 121.6(9) . . ?
C51 C50 H50 119.2 . . ?
O8 C94 C108 113.2(10) . . ?
O8 C94 C98 112.1(10) . . ?
O8 C94 C101 113.8(9) . . ?
O8 C94 C102 130.3(11) . . ?
C101 C94 C98 107.8(10) . . ?
C102 C94 C108 106.8(10) . . ?
F26 C122 F28 108.8(11) . . ?
F26 C122 C121 113.5(10) . . ?
F26 C122 F30 105.4(11) . . ?
F28 C122 C121 113.1(11) . . ?
F28 C122 F30 101.4(10) . . ?
C121 C122 F30 113.6(10) . . ?
F3 C122 C121 113.1(11) . . ?
F3 C122 F25 106.3(13) . . ?
F49 C122 C121 114.6(12) . . ?
F49 C122 F3 109.5(14) . . ?
F49 C122 F25 104.3(12) . . ?
F25 C122 C121 108.3(12) . . ?
C18 C81 H81 118.9 . . ?
C82 C81 C18 122.2(10) . . ?
C82 C81 H81 118.9 . . ?
C126 C125 C124 122.6(10) . . ?
C130 C125 C126 116.8(10) . . ?
C130 C125 C124 120.3(10) . . ?
C39 C40 H40 119.7 . . ?
C39 C40 C41 120.6(12) . . ?
C41 C40 H40 119.7 . . ?
C24 C51 C50 118.0(9) . . ?
C24 C51 H51 121.0 . . ?
C50 C51 H51 121.0 . . ?
C15 C82 H82 121.2 . . ?
C81 C82 C15 117.5(10) . . ?
C81 C82 H82 121.2 . . ?
C38 C39 H39 121.8 . . ?
C40 C39 C38 116.4(13) . . ?
C40 C39 H39 121.8 . . ?
N7 C41 C40 122.9(10) . . ?
N7 C41 H41 118.6 . . ?
C40 C41 H41 118.6 . . ?
C94 C108 H108 116.1 . . ?
C96 C108 C94 127.5(12) . . ?
C96 C108 H108 116.3 . . ?
F34 C118 C114 112.1(16) . . ?
F36 C118 F34 98.1(17) . . ?
F36 C118 C114 105.3(17) . . ?
F38 C118 F34 112.1(17) . . ?
F38 C118 F36 105.5(17) . . ?
F38 C118 C114 120.6(19) . . ?
C18 C77 H77 117.8 . . ?
C18 C77 C78 124.4(14) . . ?
C78 C77 H77 117.8 . . ?
C125 C124 HE 108.9 . . ?
C125 C124 HF 109.9 . . ?
C125 C124 HG 109.7 . . ?
HE C124 HF 109.5 . . ?
HE C124 HG 109.5 . . ?
HF C124 HG 109.5 . . ?
C15 C78 H78 119.0 . . ?
C77 C78 C15 122.1(14) . . ?
C77 C78 H78 119.0 . . ?
C86 C87 F42 107.7(10) . . ?
F32 C87 C86 119.9(8) . . ?
F32 C87 F42 96.3(10) . . ?
F40 C87 C86 123.7(9) . . ?
F40 C87 F32 112.1(9) . . ?
F40 C87 F42 85.7(9) . . ?
F19 C87 C86 116.8(11) . . ?
F19 C87 F39 89.7(10) . . ?
F19 C87 F5 99.0(11) . . ?
F39 C87 C86 114.6(9) . . ?
F5 C87 C86 119.2(9) . . ?
F5 C87 F39 112.8(10) . . ?
O7 C110 C109 128.4(14) . . ?
O7 C110 C111 115.7(13) . . ?
C109 C110 C111 116.0(14) . . ?
C18 C79 H79 119.2 . . ?
C80 C79 C18 121.5(13) . . ?
C80 C79 H79 119.2 . . ?
C15 C80 H80 119.3 . . ?
C79 C80 C15 121.4(13) . . ?
C79 C80 H80 119.3 . . ?
C134 C135 C136 120.0 . . ?
C134 C135 C137 135(3) . . ?
C136 C135 C137 105(3) . . ?
C135 C134 HH 120.0 . . ?
C133 C134 C135 120.0 . . ?
C133 C134 HH 120.0 . . ?
C134 C133 HI 120.0 . . ?
C134 C133 C132 120.0 . . ?
C132 C133 HI 120.0 . . ?
C133 C132 HJ 120.0 . . ?
C131 C132 C133 120.0 . . ?
C131 C132 HJ 120.0 . . ?
C132 C131 HK 120.0 . . ?
C132 C131 C136 120.0 . . ?
C136 C131 HK 120.0 . . ?
C135 C136 HL 120.0 . . ?
C131 C136 C135 120.0 . . ?
C131 C136 HL 120.0 . . ?
C159 C154 HM 120.0 . . ?
C159 C154 C95 120.0 . . ?
C95 C154 HM 120.0 . . ?
C154 C159 HN 120.0 . . ?
C157 C159 C154 120.0 . . ?
C157 C159 HN 120.0 . . ?
C159 C157 C158 114.6(17) . . ?
C155 C157 C159 120.0 . . ?
C155 C157 C158 125.2(17) . . ?
C157 C155 HO 120.0 . . ?
C157 C155 C156 120.0 . . ?
C156 C155 HO 120.0 . . ?
C155 C156 HP 120.0 . . ?
C155 C156 C95 120.0 . . ?
C95 C156 HP 120.0 . . ?
C154 C95 HQ 120.0 . . ?
C156 C95 C154 120.0 . . ?
C156 C95 HQ 120.0 . . ?
C157 C158 HR 107.9 . . ?
C157 C158 HS 110.5 . . ?
C157 C158 HT 110.0 . . ?
HR C158 HS 109.5 . . ?
HR C158 HT 109.4 . . ?
HS C158 HT 109.5 . . ?
Cl1 C145 Cl2 110.2(15) . . ?
Cl1 C145 HU 108.9 . . ?
Cl2 C145 HU 108.9 . . ?
Cl3 C145 Cl1 108.2(15) . . ?
Cl3 C145 Cl2 111.7(16) . . ?
Cl3 C145 HU 108.9 . . ?
C149 C150 HV 120.0 . . ?
C149 C150 C151 120.0 . . ?
C151 C150 HV 120.0 . . ?
C150 C149 C152 111(2) . . ?
C148 C149 C150 120.0 . . ?
C148 C149 C152 129(2) . . ?
C149 C148 HW 120.0 . . ?
C149 C148 C147 120.0 . . ?
C147 C148 HW 120.0 . . ?
C148 C147 HX 120.0 . . ?
C146 C147 C148 120.0 . . ?
C146 C147 HX 120.0 . . ?
C147 C146 HY 120.0 . . ?
C151 C146 C147 120.0 . . ?
C151 C146 HY 120.0 . . ?
C150 C151 HZ 120.0 . . ?
C146 C151 C150 120.0 . . ?
C146 C151 HZ 120.0 . . ?
C142 C143 H4 120.0 . . ?
C142 C143 C144 120.0 . . ?
C144 C143 H4 120.0 . . ?
C143 C142 H5 120.0 . . ?
C141 C142 C143 120.0 . . ?
C141 C142 H5 120.0 . . ?
C142 C141 H7 120.0 . . ?
C142 C141 C140 120.0 . . ?
C140 C141 H7 120.0 . . ?
C141 C140 H9 120.0 . . ?
C141 C140 C139 120.0 . . ?
C139 C140 H9 120.0 . . ?
C140 C139 C138 112(2) . . ?
C144 C139 C140 120.0 . . ?
C144 C139 C138 128(2) . . ?
C143 C144 H10 120.0 . . ?
C139 C144 C143 120.0 . . ?
C139 C144 H10 120.0 . . ?
C139 C138 H15 109.5 . . ?
C139 C138 H18 109.6 . . ?
C139 C138 H19 109.3 . . ?
H15 C138 H18 109.5 . . ?
H15 C138 H19 109.5 . . ?
H18 C138 H19 109.5 . . ?
C94 C98 H98 115.0 . . ?
C99 C98 C94 129.6(13) . . ?
C99 C98 H98 115.3 . . ?
O7 C99 C98 115.9(10) . . ?
O7 C99 C100 118.3(11) . . ?
C100 C99 C98 125.1(12) . . ?
O5 C103 C104 123.6(15) . . ?
O5 C103 C107 122.3(14) . . ?
C107 C103 C104 113.6(15) . . ?
C103 C104 H104 114.9 . . ?
C105 C104 C103 130(2) . . ?
C105 C104 H104 115.4 . . ?
C99 C100 F29 115.4(11) . . ?
C99 C100 F15 111.3(13) . . ?
C99 C100 F33 114.0(12) . . ?
F29 C100 F15 104.7(12) . . ?
F29 C100 F33 108.7(11) . . ?
F33 C100 F15 101.4(12) . . ?
C27 C46 H46 122.0 . . ?
C27 C46 C47 115.9(17) . . ?
C47 C46 H46 122.0 . . ?
C24 C47 C46 122.6(16) . . ?
C24 C47 H47A 106.7 . . ?
C24 C47 H47B 106.7 . . ?
C46 C47 H47A 106.7 . . ?
C46 C47 H47B 106.7 . . ?
H47A C47 H47B 106.6 . . ?
C27 C48 H48 119.4 . . ?
C27 C48 C49 121.2(19) . . ?
C49 C48 H48 119.4 . . ?
C24 C49 C48 120.4(19) . . ?
C24 C49 H49 119.8 . . ?
C48 C49 H49 119.8 . . ?
O5 C96 C108 127.5(11) . . ?
O5 C96 C97 110.4(10) . . ?
C97 C96 C108 121.5(11) . . ?
O6 C112 C109 123.8(14) . . ?
O6 C112 C113 115.6(13) . . ?
C113 C112 C109 119.6(13) . . ?
F48 C101 C94 124.6(11) . . ?
F48 C101 F50 107.1(9) . . ?
F48 C101 F11 109.6(10) . . ?
F50 C101 C94 109.9(10) . . ?
F11 C101 C94 99.3(10) . . ?
F11 C101 F50 104.6(10) . . ?
F52 C97 C96 113.6(11) . . ?
F52 C97 F54 105.8(11) . . ?
F52 C97 F7 106.5(10) . . ?
F54 C97 C96 114.2(11) . . ?
F54 C97 F7 102.3(11) . . ?
F7 C97 C96 113.6(11) . . ?
C103 C107 F17 111.3(14) . . ?
F27 C107 C103 118.0(14) . . ?
F27 C107 F31 109.8(14) . . ?
F27 C107 F17 103.1(13) . . ?
F31 C107 C103 108.9(14) . . ?
F31 C107 F17 104.9(13) . . ?
C110 C109 C112 125.1(16) . . ?
C110 C109 H109 117.4 . . ?
C112 C109 H109 117.4 . . ?
F46 C113 C112 114.3(13) . . ?
F46 C113 F2 108.4(13) . . ?
F46 C113 F41 106.4(12) . . ?
F2 C113 C112 112.1(12) . . ?
F2 C113 F41 104.1(12) . . ?
F41 C113 C112 110.9(12) . . ?
O6 C105 C104 116.4(18) . . ?
O6 C105 C106 117.2(17) . . ?
C106 C105 C104 126.3(16) . . ?
F35 C111 C110 109.5(12) . . ?
F35 C111 F9 105.6(12) . . ?
F9 C111 C110 113.6(12) . . ?
F37 C111 C110 110.9(13) . . ?
F37 C111 F35 106.5(13) . . ?
F37 C111 F9 110.3(13) . . ?
C105 C106 F44 107.4(18) . . ?
F21 C106 F44 95.6(14) . . ?
F21 C106 C105 122.8(18) . . ?
F21 C106 F43 118.3(19) . . ?
F43 C106 F44 97.8(15) . . ?
F43 C106 C105 109.6(17) . . ?
C94 C102 F45 128.8(13) . . ?
C94 C102 F23 103.9(10) . . ?
C94 C102 F47 109.1(11) . . ?
F23 C102 F45 101.3(11) . . ?
F47 C102 F45 106.3(13) . . ?
F47 C102 F23 105.0(11) . . ?
C43 C44 H44 116.4 . . ?
C45 C44 H44 116.4 . . ?
C45 C44 C43 127(3) . . ?
C38 C43 H43 120.5 . . ?
C44 C43 C38 119(2) . . ?
C44 C43 H43 120.5 . . ?
N7 C45 C44 105(3) . . ?
N7 C45 H45 127.3 . . ?
C44 C45 H45 127.3 . . ?
Cl6 C153 Cl4 117.7(17) . . ?
Cl6 C153 H20 94.2 . . ?
Cl5 C153 Cl6 117.6(17) . . ?
Cl5 C153 Cl4 123.0(17) . . ?
Cl5 C153 H20 94.1 . . ?
Cl4 C153 H20 94.7 . . ?
C149 C152 H21 108.1 . . ?
C149 C152 H22 111.2 . . ?
C149 C152 H23 109.1 . . ?
H21 C152 H22 109.4 . . ?
H21 C152 H23 109.5 . . ?
H22 C152 H23 109.5 . . ?
C135 C137 H24 108.8 . . ?
C135 C137 H27 107.5 . . ?
C135 C137 H28 112.1 . . ?
H24 C137 H27 109.5 . . ?
H24 C137 H28 109.5 . . ?
H27 C137 H28 109.5 . . ?
F51 C117 C116 111.2(12) . . ?
F51 C117 F13 109.2(12) . . ?
F51 C117 F53 105.3(12) . . ?
F13 C117 C116 111.8(12) . . ?
F53 C117 C116 113.2(12) . . ?
F53 C117 F13 105.8(11) . . ?
O10 C116 C117 111.8(11) . . ?
O10 C116 C115 123.8(11) . . ?
C115 C116 C117 124.4(12) . . ?
O9 C114 C118 121.4(14) . . ?
O9 C114 C115 124.1(12) . . ?
C115 C114 C118 114.2(15) . . ?
C116 C115 H115 116.2 . . ?
C114 C115 C116 127.5(13) . . ?
C114 C115 H115 116.2 . . ?

loop_
_geom_bond_atom_site_label_1
_geom_bond_atom_site_label_2
_geom_bond_distance
_geom_bond_site_symmetry_2
_geom_bond_publ_flag
Cu1 O1 2.320(4) . ?
Cu1 O4 2.238(4) . ?
Cu1 O3 1.996(4) . ?
Cu1 O2 1.993(6) . ?
Cu1 N6 1.995(6) 3_656 ?
Cu1 N1 2.013(5) . ?
Cu2 O8 2.290(5) . ?
Cu2 O7 2.001(5) . ?
Cu2 N4 2.032(5) . ?
Cu2 O6 2.222(6) . ?
Cu2 N9 2.023(6) 3_666 ?
Cu2 O5 1.981(5) . ?
Cu3 O11 2.231(5) . ?
Cu3 O12 2.017(8) . ?
Cu3 N3 2.005(7) 3_666 ?
Cu3 N7 2.075(9) . ?
Cu3 O10 2.206(7) . ?
Cu3 O9 1.983(9) . ?
F1 C88 1.354(8) . ?
F4 C92 1.340(7) . ?
O1 C84 1.235(8) . ?
O8 C94 1.290(10) . ?
O4 C91 1.248(7) . ?
F6 C92 1.346(10) . ?
O3 C89 1.250(8) . ?
O2 C86 1.291(9) . ?
F8 C93 1.301(11) . ?
F10 C88 1.311(9) . ?
N5 C68 1.336(9) . ?
N5 C61 1.345(8) . ?
O7 C110 1.209(16) . ?
O7 C99 1.331(12) . ?
F12 C92 1.328(11) . ?
O11 C119 1.228(9) . ?
F14 C88 1.317(9) . ?
N6 C70 1.333(8) . ?
N6 C73 1.330(8) . ?
F16 C93 1.349(11) . ?
N4 C65 1.356(8) . ?
N4 C66 1.298(9) . ?
O6 C112 1.339(12) . ?
O6 C105 1.296(14) . ?
N9 C35 1.334(8) . ?
N9 C34 1.345(9) . ?
O12 C121 1.235(11) . ?
C52 C23 1.378(8) . ?
C52 C19 1.414(9) . ?
C52 C53 1.491(9) . ?
N3 C14 1.321(9) . ?
N3 C11 1.347(9) . ?
N1 C83 1.325(9) . ?
N1 C1 1.356(9) . ?
O5 C103 1.362(13) . ?
O5 C96 1.306(11) . ?
N2 C5 1.327(9) . ?
N2 C9 1.370(9) . ?
F18 C93 1.315(9) . ?
N8 C30 1.327(9) . ?
N8 C37 1.340(9) . ?
N7 C42 1.329(9) . ?
N7 C41 1.376(16) . ?
N7 C45 1.37(3) . ?
C35 H35 0.9500 . ?
C35 C31 1.362(10) . ?
C68 C69 1.494(9) . ?
C68 C67 1.371(9) . ?
C42 H42 0.9500 . ?
C42 C38 1.413(13) . ?
C24 C23 1.473(8) . ?
C24 C25 1.378(11) . ?
C24 C51 1.394(11) . ?
C24 C47 1.42(2) . ?
C24 C49 1.40(2) . ?
C23 C22 1.393(8) . ?
C18 C19 1.481(7) . ?
C18 C17 1.303(18) . ?
C18 C81 1.467(13) . ?
C18 C77 1.336(15) . ?
C18 C79 1.378(17) . ?
C19 C20 1.389(8) . ?
C70 H70 0.9500 . ?
C70 C69 1.383(9) . ?
C22 C21 1.407(9) . ?
C22 C54 1.512(9) . ?
C5 C6 1.400(9) . ?
C5 C4 1.472(11) . ?
C30 C31 1.491(9) . ?
C30 C29 1.381(9) . ?
C20 C21 1.400(8) . ?
C20 C76 1.503(9) . ?
F20 C123 1.314(14) . ?
C61 C62 1.452(9) . ?
C61 C60 1.384(8) . ?
C59 C58 1.488(9) . ?
C59 C60 1.376(11) . ?
C59 C67 1.365(11) . ?
C7 C6 1.383(11) . ?
C7 C8 1.360(10) . ?
C7 C15 1.460(8) . ?
C21 C55 1.480(9) . ?
C27 C28 1.457(9) . ?
C27 C26 1.356(13) . ?
C27 C50 1.434(13) . ?
C27 C46 1.41(2) . ?
C27 C48 1.32(2) . ?
F22 C123 1.258(14) . ?
C83 H83 0.9500 . ?
C83 C4 1.383(8) . ?
O10 C116 1.266(13) . ?
O9 C114 1.253(12) . ?
C62 C63 1.382(8) . ?
C62 C66 1.428(8) . ?
C14 H14 0.9500 . ?
C14 C13 1.415(12) . ?
C6 H6 0.9500 . ?
C92 C91 1.507(9) . ?
C10 C9 1.465(10) . ?
C10 C11 1.381(11) . ?
C10 C12 1.410(8) . ?
C88 C84 1.510(10) . ?
F24 C123 1.368(12) . ?
C9 C8 1.390(8) . ?
C37 C36 1.365(10) . ?
C37 C38 1.500(11) . ?
C55 C56 1.376(12) . ?
C55 C75 1.401(12) . ?
C31 C32 1.351(11) . ?
C65 H65 0.9500 . ?
C65 C64 1.366(9) . ?
C8 H8 0.9500 . ?
C69 C71 1.387(9) . ?
C63 H63 0.9500 . ?
C63 C64 1.384(10) . ?
F26 C122 1.392(13) . ?
C73 H73 0.9500 . ?
C73 C72 1.370(11) . ?
C28 C29 1.389(9) . ?
C28 C36 1.422(9) . ?
C15 C16 1.279(17) . ?
C15 C82 1.488(14) . ?
C15 C78 1.361(17) . ?
C15 C80 1.461(16) . ?
C58 C57 1.371(11) . ?
C58 C74 1.381(12) . ?
C11 H11 0.9500 . ?
C29 H29 0.9500 . ?
C93 C89 1.508(9) . ?
C60 H60 0.9500 . ?
C67 H67 0.9500 . ?
C64 H64 0.9500 . ?
C4 C3 1.421(12) . ?
C90 H90 0.9500 . ?
C90 C91 1.395(9) . ?
C90 C89 1.375(10) . ?
C84 C85 1.379(9) . ?
C66 H66 0.9500 . ?
C36 H36 0.9500 . ?
C76 H76A 0.9800 . ?
C76 H76B 0.9800 . ?
C76 H76C 0.9800 . ?
C13 H13 0.9500 . ?
C13 C12 1.380(10) . ?
C12 H12 0.9500 . ?
C57 H57 0.9500 . ?
C57 C56 1.376(10) . ?
C86 C85 1.371(11) . ?
C86 C87 1.411(9) . ?
C56 H56 0.9500 . ?
F28 C122 1.435(12) . ?
C119 C123 1.469(10) . ?
C119 C120 1.380(11) . ?
C75 H75 0.9500 . ?
C75 C74 1.370(10) . ?
C72 H72 0.9500 . ?
C72 C71 1.418(11) . ?
C74 H74 0.9500 . ?
C1 H1 0.9500 . ?
C1 C2 1.391(12) . ?
C53 H53A 0.9800 . ?
C53 H53B 0.9800 . ?
C53 H53C 0.9800 . ?
C121 C120 1.413(11) . ?
C121 C122 1.442(11) . ?
C71 H71 0.9500 . ?
C85 H85 0.9500 . ?
C128 H 0.9500 . ?
C128 C127 1.390(14) . ?
C128 C129 1.358(13) . ?
C38 C39 1.420(18) . ?
C38 C43 1.46(3) . ?
C54 H54A 0.9800 . ?
C54 H54B 0.9800 . ?
C54 H54C 0.9800 . ?
C34 H34 0.9500 . ?
C34 C33 1.355(13) . ?
C127 HA 0.9500 . ?
C127 C126 1.336(13) . ?
C129 HB 0.9500 . ?
C129 C130 1.445(15) . ?
C3 H3 0.9500 . ?
C3 C2 1.332(15) . ?
C120 H120 0.9500 . ?
F30 C122 1.451(12) . ?
C25 H25 0.9500 . ?
C25 C26 1.367(14) . ?
C16 H16 0.9500 . ?
C16 C17 1.42(2) . ?
C32 H32 0.9500 . ?
C32 C33 1.384(12) . ?
F32 C87 1.342(11) . ?
F34 C118 1.38(2) . ?
F36 C118 1.32(2) . ?
C126 HC 0.9500 . ?
C126 C125 1.394(13) . ?
C130 HD 0.9500 . ?
C130 C125 1.371(15) . ?
C17 H17 0.9500 . ?
C2 H2 0.9500 . ?
C33 H33 0.9500 . ?
C26 H26 0.9500 . ?
C50 H50 0.9500 . ?
C50 C51 1.416(12) . ?
C94 C108 1.504(13) . ?
C94 C98 1.582(13) . ?
C94 C101 1.422(14) . ?
C94 C102 1.318(12) . ?
C122 F3 1.31(2) . ?
C122 F49 1.245(19) . ?
C122 F25 1.404(19) . ?
C81 H81 0.9500 . ?
C81 C82 1.371(14) . ?
C125 C124 1.502(15) . ?
C40 H40 0.9500 . ?
C40 C39 1.365(15) . ?
C40 C41 1.391(19) . ?
C51 H51 0.9500 . ?
C82 H82 0.9500 . ?
C39 H39 0.9500 . ?
C41 H41 0.9500 . ?
C108 H108 0.9308 . ?
C108 C96 1.489(13) . ?
C118 F38 1.28(2) . ?
C118 C114 1.460(14) . ?
C77 H77 0.9500 . ?
C77 C78 1.36(2) . ?
C124 HE 0.9599 . ?
C124 HF 0.9600 . ?
C124 HG 0.9600 . ?
C78 H78 0.9500 . ?
F40 C87 1.287(11) . ?
F42 C87 1.416(12) . ?
C87 F19 1.324(12) . ?
C87 F39 1.408(11) . ?
C87 F5 1.344(11) . ?
C110 C109 1.37(2) . ?
C110 C111 1.415(14) . ?
C79 H79 0.9500 . ?
C79 C80 1.36(2) . ?
C80 H80 0.9500 . ?
C135 C134 1.3900 . ?
C135 C136 1.3900 . ?
C135 C137 1.49(2) . ?
C134 HH 0.9500 . ?
C134 C133 1.3900 . ?
C133 HI 0.9500 . ?
C133 C132 1.3900 . ?
C132 HJ 0.9500 . ?
C132 C131 1.3900 . ?
C131 HK 0.9500 . ?
C131 C136 1.3900 . ?
C136 HL 0.9500 . ?
C154 HM 0.9500 . ?
C154 C159 1.3900 . ?
C154 C95 1.3900 . ?
C159 HN 0.9500 . ?
C159 C157 1.3900 . ?
C157 C155 1.3900 . ?
C157 C158 1.50(2) . ?
C155 HO 0.9500 . ?
C155 C156 1.3900 . ?
C156 HP 0.9500 . ?
C156 C95 1.3900 . ?
C95 HQ 0.9500 . ?
C158 HR 0.9603 . ?
C158 HS 0.9602 . ?
C158 HT 0.9598 . ?
Cl1 C145 1.732(18) . ?
Cl2 C145 1.734(18) . ?
Cl3 C145 1.717(18) . ?
C145 HU 1.0000 . ?
C150 HV 0.9500 . ?
C150 C149 1.3900 . ?
C150 C151 1.3900 . ?
C149 C148 1.3900 . ?
C149 C152 1.43(5) . ?
C148 HW 0.9500 . ?
C148 C147 1.3900 . ?
C147 HX 0.9500 . ?
C147 C146 1.3900 . ?
C146 HY 0.9500 . ?
C146 C151 1.3900 . ?
C151 HZ 0.9500 . ?
C143 H4 0.9500 . ?
C143 C142 1.3900 . ?
C143 C144 1.3900 . ?
C142 H5 0.9500 . ?
C142 C141 1.3900 . ?
C141 H7 0.9500 . ?
C141 C140 1.3900 . ?
C140 H9 0.9500 . ?
C140 C139 1.3900 . ?
C139 C144 1.3900 . ?
C139 C138 1.50(2) . ?
C144 H10 0.9500 . ?
C138 H15 0.9598 . ?
C138 H18 0.9598 . ?
C138 H19 0.9598 . ?
F44 C106 1.393(16) . ?
C98 H98 0.9302 . ?
C98 C99 1.508(13) . ?
C99 C100 1.362(13) . ?
F46 C113 1.350(13) . ?
C103 C104 1.49(3) . ?
C103 C107 1.363(15) . ?
C104 H104 0.9300 . ?
C104 C105 1.44(3) . ?
Cl6 C153 1.600(18) . ?
C100 F29 1.366(13) . ?
C100 F15 1.381(14) . ?
C100 F33 1.377(14) . ?
C46 H46 0.9500 . ?
C46 C47 1.44(3) . ?
C47 H47A 0.9900 . ?
C47 H47B 0.9900 . ?
C48 H48 0.9500 . ?
C48 C49 1.41(3) . ?
C49 H49 0.9500 . ?
C96 C97 1.381(12) . ?
C112 C109 1.50(2) . ?
C112 C113 1.377(14) . ?
F48 C101 1.335(12) . ?
F50 C101 1.368(12) . ?
C101 F11 1.347(12) . ?
F52 C97 1.357(12) . ?
F54 C97 1.361(13) . ?
C97 F7 1.376(12) . ?
F27 C107 1.342(15) . ?
C107 F31 1.348(14) . ?
C107 F17 1.366(15) . ?
F2 C113 1.362(14) . ?
C109 H109 0.9500 . ?
C113 F41 1.372(13) . ?
C105 C106 1.390(16) . ?
F35 C111 1.410(14) . ?
F9 C111 1.413(13) . ?
F37 C111 1.383(14) . ?
F21 C106 1.366(15) . ?
F43 C106 1.375(16) . ?
F45 C102 1.363(13) . ?
F23 C102 1.350(13) . ?
F47 C102 1.335(13) . ?
C44 H44 0.9500 . ?
C44 C43 1.41(4) . ?
C44 C45 1.39(4) . ?
C43 H43 0.9500 . ?
C45 H45 0.9500 . ?
Cl5 C153 1.599(17) . ?
Cl4 C153 1.602(17) . ?
C153 H20 0.9799 . ?
C152 H21 0.9603 . ?
C152 H22 0.9603 . ?
C152 H23 0.9598 . ?
C137 H24 0.9605 . ?
C137 H27 0.9599 . ?
C137 H28 0.9601 . ?
C117 C116 1.420(12) . ?
C117 F51 1.400(12) . ?
C117 F13 1.409(12) . ?
C117 F53 1.403(12) . ?
C116 C115 1.408(13) . ?
C114 C115 1.397(13) . ?
C115 H115 0.9500 . ?

loop_
_geom_torsion_atom_site_label_1
_geom_torsion_atom_site_label_2
_geom_torsion_atom_site_label_3
_geom_torsion_atom_site_label_4
_geom_torsion
_geom_torsion_site_symmetry_1
_geom_torsion_site_symmetry_2
_geom_torsion_site_symmetry_3
_geom_torsion_site_symmetry_4
_geom_torsion_publ_flag
Cu1 O1 C84 C88 -156.3(5) . . . . ?
Cu1 O1 C84 C85 27.4(10) . . . . ?
Cu1 O4 C91 C92 -171.8(5) . . . . ?
Cu1 O4 C91 C90 14.8(11) . . . . ?
Cu1 O3 C89 C93 163.9(6) . . . . ?
Cu1 O3 C89 C90 -15.0(13) . . . . ?
Cu1 O2 C86 C85 -18.4(12) . . . . ?
Cu1 O2 C86 C87 158.1(6) . . . . ?
Cu1 N6 C70 C69 176.1(5) 3_656 . . . ?
Cu1 N6 C73 C72 -176.6(6) 3_656 . . . ?
Cu1 N1 C83 C4 177.3(6) . . . . ?
Cu1 N1 C1 C2 -177.7(8) . . . . ?
Cu2 O8 C94 C108 46.5(11) . . . . ?
Cu2 O8 C94 C98 -47.1(11) . . . . ?
Cu2 O8 C94 C101 -169.7(7) . . . . ?
Cu2 O8 C94 C102 -172.6(11) . . . . ?
Cu2 O7 C110 C109 -26(2) . . . . ?
Cu2 O7 C110 C111 154.6(9) . . . . ?
Cu2 O7 C99 C98 38.3(18) . . . . ?
Cu2 O7 C99 C100 -151.3(9) . . . . ?
Cu2 N4 C65 C64 -165.8(6) . . . . ?
Cu2 N4 C66 C62 163.8(5) . . . . ?
Cu2 O6 C112 C109 38.5(19) . . . . ?
Cu2 O6 C112 C113 -152.4(12) . . . . ?
Cu2 O6 C105 C104 7(3) . . . . ?
Cu2 O6 C105 C106 -175.6(12) . . . . ?
Cu2 N9 C35 C31 178.1(7) 3_666 . . . ?
Cu2 N9 C34 C33 -173.5(10) 3_666 . . . ?
Cu2 O5 C103 C104 20(2) . . . . ?
Cu2 O5 C103 C107 -168.0(11) . . . . ?
Cu2 O5 C96 C108 -2.6(19) . . . . ?
Cu2 O5 C96 C97 168.4(8) . . . . ?
Cu3 O11 C119 C123 -163.3(6) . . . . ?
Cu3 O11 C119 C120 14.7(11) . . . . ?
Cu3 O12 C121 C120 -12.7(15) . . . . ?
Cu3 O12 C121 C122 166.9(6) . . . . ?
Cu3 N3 C14 C13 175.8(7) 3_666 . . . ?
Cu3 N3 C11 C10 -172.7(6) 3_666 . . . ?
Cu3 N7 C42 C38 179.5(9) . . . . ?
Cu3 N7 C41 C40 -176.4(12) . . . . ?
Cu3 N7 C45 C44 176(2) . . . . ?
Cu3 O10 C116 C117 -152.4(9) . . . . ?
Cu3 O10 C116 C115 29.5(18) . . . . ?
Cu3 O9 C114 C118 153.9(14) . . . . ?
Cu3 O9 C114 C115 -20(2) . . . . ?
F1 C88 C84 O1 157.7(6) . . . . ?
F1 C88 C84 C85 -25.6(10) . . . . ?
F4 C92 C91 O4 163.8(7) . . . . ?
F4 C92 C91 C90 -22.2(12) . . . . ?
O1 C84 C85 C86 -3.2(13) . . . . ?
O8 C94 C108 C96 -23.5(18) . . . . ?
O8 C94 C98 C99 35(2) . . . . ?
O8 C94 C101 F48 -32.1(16) . . . . ?
O8 C94 C101 F50 -161.0(9) . . . . ?
O8 C94 C101 F11 89.6(11) . . . . ?
O8 C94 C102 F45 87(2) . . . . ?
O8 C94 C102 F23 -30.4(18) . . . . ?
O8 C94 C102 F47 -142.0(13) . . . . ?
F6 C92 C91 O4 45.7(10) . . . . ?
F6 C92 C91 C90 -140.3(7) . . . . ?
O2 C86 C85 C84 -5.6(14) . . . . ?
O2 C86 C87 F32 36.8(14) . . . . ?
O2 C86 C87 F40 -168.4(11) . . . . ?
O2 C86 C87 F42 -71.6(11) . . . . ?
O2 C86 C87 F19 -110.9(12) . . . . ?
O2 C86 C87 F39 146.1(9) . . . . ?
O2 C86 C87 F5 8.0(14) . . . . ?
F8 C93 C89 O3 -68.4(10) . . . . ?
F8 C93 C89 C90 110.5(9) . . . . ?
F10 C88 C84 O1 -83.7(8) . . . . ?
F10 C88 C84 C85 93.0(8) . . . . ?
N5 C68 C69 C70 20.6(9) . . . . ?
N5 C68 C69 C71 -160.6(7) . . . . ?
N5 C68 C67 C59 0.5(11) . . . . ?
N5 C61 C62 C63 19.5(10) . . . . ?
N5 C61 C62 C66 -166.3(7) . . . . ?
N5 C61 C60 C59 -3.3(12) . . . . ?
O7 C110 C109 C112 0(3) . . . . ?
O7 C110 C111 F35 -69.0(17) . . . . ?
O7 C110 C111 F9 48.8(18) . . . . ?
O7 C110 C111 F37 173.8(14) . . . . ?
O7 C99 C100 F29 -44.2(19) . . . . ?
O7 C99 C100 F15 74.9(17) . . . . ?
O7 C99 C100 F33 -171.1(13) . . . . ?
F12 C92 C91 O4 -71.5(9) . . . . ?
F12 C92 C91 C90 102.5(8) . . . . ?
O11 C119 C123 F20 -160.1(10) . . . . ?
O11 C119 C123 F22 -44.0(12) . . . . ?
O11 C119 C123 F24 85.5(13) . . . . ?
O11 C119 C120 C121 1.1(14) . . . . ?
F14 C88 C84 O1 35.4(9) . . . . ?
F14 C88 C84 C85 -147.9(7) . . . . ?
N6 C70 C69 C68 180.0(6) . . . . ?
N6 C70 C69 C71 1.2(10) . . . . ?
N6 C73 C72 C71 0.4(12) . . . . ?
F16 C93 C89 O3 50.0(10) . . . . ?
F16 C93 C89 C90 -131.1(8) . . . . ?
N4 C65 C64 C63 1.9(12) . . . . ?
O6 C112 C109 C110 -12(3) . . . . ?
O6 C112 C113 F46 -77.0(18) . . . . ?
O6 C112 C113 F2 159.2(14) . . . . ?
O6 C112 C113 F41 43(2) . . . . ?
O6 C105 C106 F44 88(2) . . . . ?
O6 C105 C106 F21 -20(3) . . . . ?
O6 C105 C106 F43 -166.3(19) . . . . ?
N9 C35 C31 C30 179.3(8) . . . . ?
N9 C35 C31 C32 -4.7(15) . . . . ?
N9 C34 C33 C32 -4(2) . . . . ?
O12 C121 C120 C119 -3.5(16) . . . . ?
O12 C121 C122 F26 74.1(13) . . . . ?
O12 C121 C122 F28 -161.3(10) . . . . ?
O12 C121 C122 F30 -46.3(13) . . . . ?
O12 C121 C122 F3 49.1(14) . . . . ?
O12 C121 C122 F49 -77.4(14) . . . . ?
O12 C121 C122 F25 166.6(11) . . . . ?
C52 C23 C22 C21 2.5(11) . . . . ?
C52 C23 C22 C54 -179.6(8) . . . . ?
C52 C19 C20 C21 0.7(10) . . . . ?
C52 C19 C20 C76 -176.9(7) . . . . ?
N3 C14 C13 C12 -5.4(15) . . . . ?
N1 C83 C4 C5 176.6(7) . . . . ?
N1 C83 C4 C3 2.7(13) . . . . ?
N1 C1 C2 C3 -2.2(18) . . . . ?
O5 C103 C104 C105 4(4) . . . . ?
O5 C103 C107 F27 160.3(16) . . . . ?
O5 C103 C107 F31 -74(2) . . . . ?
O5 C103 C107 F17 41(2) . . . . ?
O5 C96 C97 F52 61.6(15) . . . . ?
O5 C96 C97 F54 -177.0(11) . . . . ?
O5 C96 C97 F7 -60.3(15) . . . . ?
N2 C5 C6 C7 -0.1(11) . . . . ?
N2 C5 C4 C83 9.2(11) . . . . ?
N2 C5 C4 C3 -177.4(9) . . . . ?
N2 C9 C8 C7 0.1(11) . . . . ?
F18 C93 C89 O3 165.1(9) . . . . ?
F18 C93 C89 C90 -15.9(13) . . . . ?
N8 C30 C31 C35 151.8(8) . . . . ?
N8 C30 C31 C32 -24.1(15) . . . . ?
N8 C30 C29 C28 -1.9(13) . . . . ?
N8 C37 C36 C28 -0.5(16) . . . . ?
N8 C37 C38 C42 -158.0(11) . . . . ?
N8 C37 C38 C39 37.1(17) . . . . ?
N8 C37 C38 C43 -11(3) . . . . ?
N7 C42 C38 C37 -175.9(10) . . . . ?
N7 C42 C38 C39 -11.0(19) . . . . ?
N7 C42 C38 C43 31(2) . . . . ?
C35 N9 C34 C33 0.9(16) . . . . ?
C35 C31 C32 C33 1.7(19) . . . . ?
C68 N5 C61 C62 -179.5(6) . . . . ?
C68 N5 C61 C60 1.3(10) . . . . ?
C68 C69 C71 C72 -179.9(7) . . . . ?
C42 N7 C41 C40 -6(2) . . . . ?
C42 N7 C45 C44 37(4) . . . . ?
C42 C38 C39 C40 10(2) . . . . ?
C42 C38 C43 C44 -18(4) . . . . ?
C24 C23 C22 C21 -176.3(7) . . . . ?
C24 C23 C22 C54 1.7(12) . . . . ?
C24 C25 C26 C27 -1.9(15) . . . . ?
C23 C52 C19 C18 -178.8(6) . . . . ?
C23 C52 C19 C20 -1.3(10) . . . . ?
C23 C24 C25 C26 177.5(8) . . . . ?
C23 C24 C51 C50 -175.4(8) . . . . ?
C23 C24 C47 C46 -176.4(17) . . . . ?
C23 C24 C49 C48 -173.0(18) . . . . ?
C23 C22 C21 C20 -3.1(12) . . . . ?
C23 C22 C21 C55 177.9(7) . . . . ?
C18 C19 C20 C21 178.2(6) . . . . ?
C18 C19 C20 C76 0.7(10) . . . . ?
C18 C81 C82 C15 0.3(17) . . . . ?
C18 C77 C78 C15 -7(3) . . . . ?
C18 C79 C80 C15 -6(3) . . . . ?
C19 C52 C23 C24 178.4(6) . . . . ?
C19 C52 C23 C22 -0.3(11) . . . . ?
C19 C18 C17 C16 -175.6(14) . . . . ?
C19 C18 C81 C82 177.6(10) . . . . ?
C19 C18 C77 C78 -179.3(13) . . . . ?
C19 C18 C79 C80 -173.8(18) . . . . ?
C19 C20 C21 C22 1.5(11) . . . . ?
C19 C20 C21 C55 -179.4(7) . . . . ?
C70 N6 C73 C72 -0.4(11) . . . . ?
C70 C69 C71 C72 -1.1(11) . . . . ?
C22 C21 C55 C56 -97.8(9) . . . . ?
C22 C21 C55 C75 84.7(10) . . . . ?
C5 N2 C9 C10 -179.8(6) . . . . ?
C5 N2 C9 C8 -1.6(10) . . . . ?
C5 C4 C3 C2 -174.8(11) . . . . ?
C30 N8 C37 C36 -1.2(16) . . . . ?
C30 N8 C37 C38 179.0(10) . . . . ?
C30 C31 C32 C33 177.6(12) . . . . ?
C20 C21 C55 C56 83.1(10) . . . . ?
C20 C21 C55 C75 -94.4(9) . . . . ?
C61 N5 C68 C69 178.0(6) . . . . ?
C61 N5 C68 C67 0.0(10) . . . . ?
C61 C62 C63 C64 175.3(7) . . . . ?
C61 C62 C66 N4 -172.1(7) . . . . ?
C59 C58 C57 C56 176.5(7) . . . . ?
C59 C58 C74 C75 -176.5(8) . . . . ?
C7 C15 C16 C17 179.9(13) . . . . ?
C7 C15 C82 C81 -178.2(10) . . . . ?
C7 C15 C78 C77 -173.9(13) . . . . ?
C7 C15 C80 C79 -179.7(17) . . . . ?
C21 C55 C56 C57 -171.5(7) . . . . ?
C21 C55 C75 C74 171.8(8) . . . . ?
C27 C28 C29 C30 178.3(8) . . . . ?
C27 C28 C36 C37 -177.1(9) . . . . ?
C27 C50 C51 C24 -2.7(15) . . . . ?
C27 C46 C47 C24 -6(3) . . . . ?
C27 C48 C49 C24 -16(4) . . . . ?
C83 N1 C1 C2 3.7(14) . . . . ?
C83 C4 C3 C2 -1.0(18) . . . . ?
O10 C116 C115 C114 0(3) . . . . ?
O9 C114 C115 C116 -9(3) . . . . ?
C62 C61 C60 C59 177.6(7) . . . . ?
C62 C63 C64 C65 -2.8(12) . . . . ?
C14 N3 C11 C10 -0.8(12) . . . . ?
C14 C13 C12 C10 3.4(14) . . . . ?
C6 C5 C4 C83 -170.5(7) . . . . ?
C6 C5 C4 C3 3.0(13) . . . . ?
C6 C7 C8 C9 1.4(11) . . . . ?
C6 C7 C15 C16 145.9(13) . . . . ?
C6 C7 C15 C82 -35.9(11) . . . . ?
C6 C7 C15 C78 27.6(14) . . . . ?
C6 C7 C15 C80 -173.6(13) . . . . ?
C10 C9 C8 C7 178.2(7) . . . . ?
C88 C84 C85 C86 -179.3(8) . . . . ?
C9 N2 C5 C6 1.6(10) . . . . ?
C9 N2 C5 C4 -178.1(6) . . . . ?
C9 C10 C11 N3 176.5(7) . . . . ?
C9 C10 C12 C13 -177.9(8) . . . . ?
C37 N8 C30 C31 -174.7(9) . . . . ?
C37 N8 C30 C29 2.4(14) . . . . ?
C37 C38 C39 C40 175.3(13) . . . . ?
C37 C38 C43 C44 -168(3) . . . . ?
C55 C75 C74 C58 3.6(14) . . . . ?
C31 C30 C29 C28 175.1(8) . . . . ?
C31 C32 C33 C34 2(2) . . . . ?
C65 N4 C66 C62 -3.4(10) . . . . ?
C8 C7 C6 C5 -1.4(11) . . . . ?
C8 C7 C15 C16 -34.0(16) . . . . ?
C8 C7 C15 C82 144.2(9) . . . . ?
C8 C7 C15 C78 -152.3(11) . . . . ?
C8 C7 C15 C80 6.5(16) . . . . ?
C69 C68 C67 C59 -177.3(7) . . . . ?
C63 C62 C66 N4 2.4(10) . . . . ?
C73 N6 C70 C69 -0.4(9) . . . . ?
C73 C72 C71 C69 0.4(12) . . . . ?
C28 C27 C26 C25 179.8(8) . . . . ?
C28 C27 C50 C51 -177.5(9) . . . . ?
C28 C27 C46 C47 -178.6(16) . . . . ?
C28 C27 C48 C49 -170.7(17) . . . . ?
C15 C7 C6 C5 178.6(7) . . . . ?
C15 C7 C8 C9 -178.7(7) . . . . ?
C15 C16 C17 C18 -4(3) . . . . ?
C58 C59 C60 C61 178.5(7) . . . . ?
C58 C59 C67 C68 -177.1(7) . . . . ?
C58 C57 C56 C55 -3.9(12) . . . . ?
C11 N3 C14 C13 4.0(13) . . . . ?
C11 C10 C9 N2 157.3(7) . . . . ?
C11 C10 C9 C8 -20.9(11) . . . . ?
C11 C10 C12 C13 -0.5(12) . . . . ?
C29 C30 C31 C35 -25.4(13) . . . . ?
C29 C30 C31 C32 158.7(11) . . . . ?
C29 C28 C36 C37 1.0(13) . . . . ?
C60 C61 C62 C63 -161.3(8) . . . . ?
C60 C61 C62 C66 12.9(11) . . . . ?
C60 C59 C58 C57 -144.5(8) . . . . ?
C60 C59 C58 C74 30.6(11) . . . . ?
C60 C59 C67 C68 -2.3(11) . . . . ?
C67 C68 C69 C70 -161.4(7) . . . . ?
C67 C68 C69 C71 17.4(11) . . . . ?
C67 C59 C58 C57 30.1(12) . . . . ?
C67 C59 C58 C74 -154.9(8) . . . . ?
C67 C59 C60 C61 3.7(11) . . . . ?
C4 C5 C6 C7 179.6(7) . . . . ?
C4 C3 C2 C1 1(2) . . . . ?
C91 C90 C89 O3 -0.2(15) . . . . ?
C91 C90 C89 C93 -178.9(8) . . . . ?
C66 N4 C65 C64 1.2(11) . . . . ?
C66 C62 C63 C64 0.8(11) . . . . ?
C36 C37 C38 C42 22.2(18) . . . . ?
C36 C37 C38 C39 -142.7(13) . . . . ?
C36 C37 C38 C43 170(2) . . . . ?
C36 C28 C29 C30 0.1(12) . . . . ?
C76 C20 C21 C22 179.1(7) . . . . ?
C76 C20 C21 C55 -1.8(11) . . . . ?
C12 C10 C9 N2 -25.3(10) . . . . ?
C12 C10 C9 C8 156.5(8) . . . . ?
C12 C10 C11 N3 -1.0(12) . . . . ?
C57 C58 C74 C75 -1.2(13) . . . . ?
C56 C55 C75 C74 -5.9(13) . . . . ?
C89 C90 C91 O4 -1.5(14) . . . . ?
C89 C90 C91 C92 -174.5(8) . . . . ?
C75 C55 C56 C57 6.1(12) . . . . ?
C74 C58 C57 C56 1.3(12) . . . . ?
C1 N1 C83 C4 -4.1(11) . . . . ?
C53 C52 C23 C24 3.1(11) . . . . ?
C53 C52 C23 C22 -175.6(8) . . . . ?
C53 C52 C19 C18 -3.4(11) . . . . ?
C53 C52 C19 C20 174.2(8) . . . . ?
C85 C86 C87 F32 -146.3(10) . . . . ?
C85 C86 C87 F40 8.4(16) . . . . ?
C85 C86 C87 F42 105.2(11) . . . . ?
C85 C86 C87 F19 65.9(14) . . . . ?
C85 C86 C87 F39 -37.1(13) . . . . ?
C85 C86 C87 F5 -175.2(10) . . . . ?
C128 C127 C126 C125 0.1(15) . . . . ?
C128 C129 C130 C125 -0.1(16) . . . . ?
C38 C37 C36 C28 179.2(11) . . . . ?
C54 C22 C21 C20 178.9(8) . . . . ?
C54 C22 C21 C55 -0.2(12) . . . . ?
C34 N9 C35 C31 3.4(13) . . . . ?
C127 C128 C129 C130 0.2(13) . . . . ?
C127 C126 C125 C130 0.0(16) . . . . ?
C127 C126 C125 C124 174.9(13) . . . . ?
C123 C119 C120 C121 179.0(9) . . . . ?
C129 C128 C127 C126 -0.2(14) . . . . ?
C129 C130 C125 C126 0.0(17) . . . . ?
C129 C130 C125 C124 -174.9(12) . . . . ?
C120 C119 C123 F20 21.8(15) . . . . ?
C120 C119 C123 F22 137.9(11) . . . . ?
C120 C119 C123 F24 -92.7(12) . . . . ?
C120 C121 C122 F26 -106.2(13) . . . . ?
C120 C121 C122 F28 18.4(14) . . . . ?
C120 C121 C122 F30 133.3(11) . . . . ?
C120 C121 C122 F3 -131.2(12) . . . . ?
C120 C121 C122 F49 102.2(14) . . . . ?
C120 C121 C122 F25 -13.7(14) . . . . ?
C25 C24 C23 C52 59.7(10) . . . . ?
C25 C24 C23 C22 -121.6(8) . . . . ?
C25 C24 C51 C50 2.6(13) . . . . ?
C16 C15 C82 C81 0.1(18) . . . . ?
F34 C118 C114 O9 -34(3) . . . . ?
F34 C118 C114 C115 140.6(18) . . . . ?
F36 C118 C114 O9 72(2) . . . . ?
F36 C118 C114 C115 -113.8(19) . . . . ?
C17 C18 C19 C52 -60.9(13) . . . . ?
C17 C18 C19 C20 121.6(12) . . . . ?
C17 C18 C81 C82 -2.5(16) . . . . ?
C26 C27 C28 C29 -50.4(12) . . . . ?
C26 C27 C28 C36 127.7(9) . . . . ?
C26 C27 C50 C51 0.5(14) . . . . ?
C50 C27 C28 C29 127.6(9) . . . . ?
C50 C27 C28 C36 -54.4(11) . . . . ?
C50 C27 C26 C25 1.8(13) . . . . ?
C94 C108 C96 O5 -2(2) . . . . ?
C94 C108 C96 C97 -171.8(13) . . . . ?
C94 C98 C99 O7 -27(2) . . . . ?
C94 C98 C99 C100 163.7(14) . . . . ?
C122 C121 C120 C119 177.0(9) . . . . ?
C81 C18 C19 C52 119.0(8) . . . . ?
C81 C18 C19 C20 -58.6(9) . . . . ?
C81 C18 C17 C16 5(2) . . . . ?
C51 C24 C23 C52 -122.4(8) . . . . ?
C51 C24 C23 C22 56.3(10) . . . . ?
C51 C24 C25 C26 -0.4(13) . . . . ?
C82 C15 C16 C17 2(2) . . . . ?
C39 C40 C41 N7 6(3) . . . . ?
C41 N7 C42 C38 8.3(16) . . . . ?
C41 C40 C39 C38 -8(2) . . . . ?
C108 C94 C102 F45 -130.4(15) . . . . ?
C108 C94 C102 F23 112.3(11) . . . . ?
C108 C94 C102 F47 0.8(14) . . . . ?
C108 C96 C97 F52 -126.8(13) . . . . ?
C108 C96 C97 F54 -5.4(18) . . . . ?
C108 C96 C97 F7 111.4(14) . . . . ?
C118 C114 C115 C116 177.0(18) . . . . ?
F38 C118 C114 O9 -169.1(17) . . . . ?
F38 C118 C114 C115 5(3) . . . . ?
C77 C18 C19 C52 58.9(13) . . . . ?
C77 C18 C19 C20 -118.6(12) . . . . ?
C77 C18 C79 C80 25(3) . . . . ?
C78 C15 C80 C79 -18(3) . . . . ?
C87 C86 C85 C84 178.1(9) . . . . ?
C79 C18 C19 C52 -100.1(14) . . . . ?
C79 C18 C19 C20 82.3(15) . . . . ?
C79 C18 C77 C78 -19(2) . . . . ?
C80 C15 C78 C77 25(2) . . . . ?
C135 C134 C133 C132 0.0 . . . . ?
C134 C135 C136 C131 0.0 . . . . ?
C134 C133 C132 C131 0.0 . . . . ?
C133 C132 C131 C136 0.0 . . . . ?
C132 C131 C136 C135 0.0 . . . . ?
C136 C135 C134 C133 0.0 . . . . ?
C154 C159 C157 C155 0.0 . . . . ?
C154 C159 C157 C158 -175(2) . . . . ?
C159 C154 C95 C156 0.0 . . . . ?
C159 C157 C155 C156 0.0 . . . . ?
C157 C155 C156 C95 0.0 . . . . ?
C155 C156 C95 C154 0.0 . . . . ?
C95 C154 C159 C157 0.0 . . . . ?
C158 C157 C155 C156 175(3) . . . . ?
C150 C149 C148 C147 0.0 . . . . ?
C149 C150 C151 C146 0.0 . . . . ?
C149 C148 C147 C146 0.0 . . . . ?
C148 C147 C146 C151 0.0 . . . . ?
C147 C146 C151 C150 0.0 . . . . ?
C151 C150 C149 C148 0.0 . . . . ?
C151 C150 C149 C152 -179(3) . . . . ?
C143 C142 C141 C140 0.0 . . . . ?
C142 C143 C144 C139 0.0 . . . . ?
C142 C141 C140 C139 0.0 . . . . ?
C141 C140 C139 C144 0.0 . . . . ?
C141 C140 C139 C138 178(2) . . . . ?
C140 C139 C144 C143 0.0 . . . . ?
C144 C143 C142 C141 0.0 . . . . ?
C138 C139 C144 C143 -178(3) . . . . ?
C98 C94 C101 F48 -157.0(12) . . . . ?
C98 C94 C101 F50 74.0(12) . . . . ?
C98 C94 C101 F11 -35.3(13) . . . . ?
C98 C99 C100 F29 125.2(16) . . . . ?
C98 C99 C100 F15 -115.7(17) . . . . ?
C98 C99 C100 F33 -2(2) . . . . ?
C103 C104 C105 O6 -17(4) . . . . ?
C103 C104 C105 C106 166(2) . . . . ?
C104 C103 C107 F27 -27(2) . . . . ?
C104 C103 C107 F31 98.8(19) . . . . ?
C104 C103 C107 F17 -146.1(18) . . . . ?
C104 C105 C106 F44 -94(3) . . . . ?
C104 C105 C106 F21 157(2) . . . . ?
C104 C105 C106 F43 11(3) . . . . ?
C46 C27 C28 C29 59.4(16) . . . . ?
C46 C27 C28 C36 -122.6(15) . . . . ?
C46 C27 C48 C49 17(3) . . . . ?
C47 C24 C23 C52 -50.0(14) . . . . ?
C47 C24 C23 C22 128.7(12) . . . . ?
C47 C24 C49 C48 5(3) . . . . ?
C48 C27 C28 C29 -113.5(15) . . . . ?
C48 C27 C28 C36 64.5(17) . . . . ?
C48 C27 C46 C47 -6(3) . . . . ?
C49 C24 C23 C52 127.3(15) . . . . ?
C49 C24 C23 C22 -54.0(16) . . . . ?
C49 C24 C47 C46 6(3) . . . . ?
C101 C94 C98 C99 160.7(15) . . . . ?
C107 C103 C104 C105 -169(2) . . . . ?
C109 C110 C111 F35 111.2(16) . . . . ?
C109 C110 C111 F9 -131.0(16) . . . . ?
C109 C110 C111 F37 -6(2) . . . . ?
C109 C112 C113 F46 92.6(19) . . . . ?
C109 C112 C113 F2 -31(2) . . . . ?
C109 C112 C113 F41 -147.2(16) . . . . ?
C113 C112 C109 C110 179.3(17) . . . . ?
C111 C110 C109 C112 -179.8(16) . . . . ?
C102 C94 C108 C96 -173.3(13) . . . . ?
C43 C44 C45 N7 -24(6) . . . . ?
C45 N7 C42 C38 -47(3) . . . . ?
C45 C44 C43 C38 18(7) . . . . ?
C152 C149 C148 C147 179(3) . . . . ?
C137 C135 C134 C133 -178(4) . . . . ?
C137 C135 C136 C131 178(3) . . . . ?
C117 C116 C115 C114 -177.6(16) . . . . ?
F51 C117 C116 O10 73.1(15) . . . . ?
F51 C117 C116 C115 -108.9(17) . . . . ?
F13 C117 C116 O10 -49.3(16) . . . . ?
F13 C117 C116 C115 128.8(16) . . . . ?
F53 C117 C116 O10 -168.7(12) . . . . ?
F53 C117 C116 C115 9(2) . . . . ?

loop_
_smtbx_masks_void_nr
_smtbx_masks_void_average_x
_smtbx_masks_void_average_y
_smtbx_masks_void_average_z
_smtbx_masks_void_volume
_smtbx_masks_void_count_electrons
_smtbx_masks_void_content
1 0.000 0.000 0.500 349.3 60.7 '1.2 toluene'
2 0.069 0.204 0.189 8.5 0.4 ?
3 0.231 0.777 0.990 13.9 0.0 ?
4 0.500 0.500 0.000 349.3 60.6 '1.2 toluene'
5 0.269 0.277 0.510 13.9 0.0 ?
6 0.431 0.704 0.311 8.5 0.4 ?
7 0.569 0.296 0.689 8.5 0.4 ?
8 0.731 0.723 0.490 13.9 0.0 ?
9 0.769 0.223 0.010 13.9 0.0 ?
10 0.931 0.796 0.811 8.5 0.4 ?
